data_7034051
loop_
_publ_author_name
'Shen, Chao-Jun'
'Hu, Sheng-Min'
'Sheng, Tian-Lu'
'Xue, Zhen-Zhen'
'Wu, Xin-Tao'

_publ_section_title
;
 Syntheses, structures, and properties of a series of novel high-nuclear
 3d-4f clusters with mixed amino acids as ligands: {Ln6Cu24}(Ln = Gd, Tb,
 Pr and Sm).
;
_journal_issue 14
_journal_name_full 'Dalton transactions (Cambridge, England : 2003)'
_journal_page_first 6510
_journal_page_last 6515
_journal_paper_doi 10.1039/c4dt03847a
_journal_volume 44
_journal_year 2015
_chemical_formula_sum 'C42 H188 Cl18 Cu24 Gd6 N18 O175'
_chemical_formula_weight 6852.66
_chemical_name_systematic
; 
 ? 
;
_chemical_properties_physical Moisture-sensitive
_space_group_IT_number 2
_symmetry_cell_setting triclinic
_symmetry_space_group_name_Hall '-P 1'
_symmetry_space_group_name_H-M 'P -1'
_atom_sites_solution_hydrogens geom
_atom_sites_solution_primary direct
_atom_sites_solution_secondary difmap
_audit_creation_method SHELXL-97
_audit_update_record
;
2014-12-03 deposited with the CCDC.
2015-02-13 downloaded from the CCDC.
;
_cell_angle_alpha 91.568(9)
_cell_angle_beta 106.800(7)
_cell_angle_gamma 119.442(6)
_cell_formula_units_Z 1
_cell_length_a 18.2095(4)
_cell_length_b 18.3542(6)
_cell_length_c 19.668
_cell_measurement_reflns_used 12253
_cell_measurement_temperature 293(2)
_cell_measurement_theta_max 27.4835
_cell_measurement_theta_min 3.0275
_cell_volume 5365.8(6)
_computing_structure_refinement 'SHELXL-97 (Sheldrick, 1997)'
_computing_structure_solution 'SHELXS-97 (Sheldrick, 1990)'
_diffrn_ambient_temperature 293(2)
_diffrn_detector_area_resol_mean 14.6306
_diffrn_measured_fraction_theta_full 0.929
_diffrn_measured_fraction_theta_max 0.929
_diffrn_measurement_device_type Mercury70
_diffrn_measurement_method CCD_Profile_fitting
_diffrn_radiation_monochromator graphite
_diffrn_radiation_source 'fine-focus sealed tube'
_diffrn_radiation_type MoK\a
_diffrn_radiation_wavelength 0.71073
_diffrn_reflns_av_R_equivalents 0.0271
_diffrn_reflns_av_sigmaI/netI 0.0519
_diffrn_reflns_limit_h_max 22
_diffrn_reflns_limit_h_min -23
_diffrn_reflns_limit_k_max 23
_diffrn_reflns_limit_k_min -23
_diffrn_reflns_limit_l_max 24
_diffrn_reflns_limit_l_min -25
_diffrn_reflns_number 41408
_diffrn_reflns_theta_full 27.49
_diffrn_reflns_theta_max 27.49
_diffrn_reflns_theta_min 2.34
_exptl_absorpt_coefficient_mu 4.493
_exptl_absorpt_correction_T_max 1.0000
_exptl_absorpt_correction_T_min 0.6984
_exptl_absorpt_correction_type multi-scan
_exptl_crystal_colour Blue
_exptl_crystal_density_diffrn 2.142
_exptl_crystal_density_method 'not measured'
_exptl_crystal_description Prism
_exptl_crystal_F_000 3390
_exptl_crystal_preparation 'Magnetic properties'
_exptl_crystal_size_max 0.2500
_exptl_crystal_size_mid 0.2150
_exptl_crystal_size_min 0.1000
_refine_diff_density_max 2.676
_refine_diff_density_min -1.889
_refine_diff_density_rms 0.236
_refine_ls_extinction_method none
_refine_ls_goodness_of_fit_ref 1.090
_refine_ls_hydrogen_treatment constr
_refine_ls_matrix_type full
_refine_ls_number_parameters 1226
_refine_ls_number_reflns 22876
_refine_ls_number_restraints 204
_refine_ls_restrained_S_all 1.106
_refine_ls_R_factor_all 0.0919
_refine_ls_R_factor_gt 0.0742
_refine_ls_shift/su_max 0.001
_refine_ls_shift/su_mean 0.000
_refine_ls_structure_factor_coef Fsqd
_refine_ls_weighting_details 'calc w=1/[\s^2^(Fo^2^)+(0.1237P)^2^+35.1686P] where P=(Fo^2^+2Fc^2^)/3'
_refine_ls_weighting_scheme calc
_refine_ls_wR_factor_gt 0.2092
_refine_ls_wR_factor_ref 0.2307
_reflns_number_gt 18016
_reflns_number_total 22876
_reflns_threshold_expression >2sigma(I)
_cod_data_source_file c4dt03847a2.cif
_cod_data_source_block a
_cod_depositor_comments
;
The following automatic conversions were performed:

'_symmetry_cell_setting' value 'Triclinic' changed to 'triclinic'
according to
/usr/data/users/saulius/crontab/automatic-downloads/rss-feeds/RSC/lib/dictionaries/cif_core.dic
dictionary named 'cif_core.dic' version 2.4.2 from 2011-04-26.

'_exptl_absorpt_correction_type' value 'Multi-scan' changed to
'multi-scan' according to
/usr/data/users/saulius/crontab/automatic-downloads/rss-feeds/RSC/lib/dictionaries/cif_core.dic
dictionary named 'cif_core.dic' version 2.4.2 from 2011-04-26.

Automatic conversion script
Id: cif_fix_values 3008 2015-01-20 13:52:24Z robertas 

 Adding full bibliography for 7034051--7034054.cif.
;
_cod_original_cell_volume 5365.8(2)
_cod_original_sg_symbol_H-M P-1
_cod_database_code 7034051

loop_
_symmetry_equiv_pos_as_xyz
'x, y, z'
'-x, -y, -z'

loop_
_atom_site_label
_atom_site_type_symbol
_atom_site_fract_x
_atom_site_fract_y
_atom_site_fract_z
_atom_site_U_iso_or_equiv
_atom_site_adp_type
_atom_site_occupancy
_atom_site_symmetry_multiplicity
_atom_site_calc_flag
_atom_site_refinement_flags
_atom_site_disorder_assembly
_atom_site_disorder_group
Gd1 Gd 0.22169(3) 0.45078(3) 0.31219(2) 0.03404(13) Uani 1 1 d . . .
Gd2 Gd 0.44197(3) 0.22316(3) 0.38679(2) 0.03365(13) Uani 1 1 d . . .
Gd3 Gd 0.32545(3) 0.35328(3) 0.65643(2) 0.03417(13) Uani 1 1 d . . .
Cu1 Cu 0.33986(7) 0.34284(7) 0.35384(6) 0.0316(2) Uani 1 1 d . . .
Cu2 Cu 0.38905(7) 0.29686(7) 0.52292(5) 0.0313(2) Uani 1 1 d . . .
Cu3 Cu 0.28210(7) 0.40750(7) 0.48384(6) 0.0313(2) Uani 1 1 d . . .
Cu4 Cu 0.39550(7) 0.61069(7) 0.46022(5) 0.0316(2) Uani 1 1 d . . .
Cu5 Cu 0.55919(7) 0.43639(6) 0.37349(6) 0.0313(2) Uani 1 1 d . . .
Cu6 Cu 0.54929(7) 0.45747(7) 0.66835(6) 0.0318(2) Uani 1 1 d . . .
Cu7 Cu -0.01154(9) 0.36716(10) 0.28182(8) 0.0559(4) Uani 1 1 d . B .
Cu8 Cu 0.09039(9) 0.54688(10) 0.26084(8) 0.0541(4) Uani 1 1 d . . .
Cu9 Cu 0.28701(10) 0.04514(9) 0.23820(8) 0.0572(4) Uani 1 1 d . B .
Cu10 Cu 0.48352(11) 0.13312(9) 0.24856(8) 0.0541(4) Uani 1 1 d . B .
Cu11 Cu 0.21284(9) 0.14870(8) 0.70347(7) 0.0471(3) Uani 1 1 d . . .
Cu12 Cu 0.35119(9) 0.29333(8) 0.83117(7) 0.0440(3) Uani 1 1 d . A .
C1 C 0.0748(7) 0.3417(8) 0.4136(7) 0.051(3) Uani 1 1 d . B .
C2 C -0.0215(9) 0.2998(13) 0.4110(10) 0.089(5) Uani 1 1 d . B .
H2A H -0.0233 0.3281 0.4523 0.107 Uiso 1 1 calc R . .
H2B H -0.0437 0.2405 0.4146 0.107 Uiso 1 1 calc R . .
C3 C 0.2530(8) 0.6556(7) 0.3712(6) 0.050(3) Uani 1 1 d . . .
C4 C 0.2144(11) 0.7110(10) 0.3497(9) 0.086(5) Uani 1 1 d U B .
H4A H 0.2102 0.7345 0.3923 0.103 Uiso 1 1 calc R . .
H4B H 0.2553 0.7583 0.3330 0.103 Uiso 1 1 calc R . .
C5 C -0.0966(12) 0.4392(13) 0.1802(9) 0.085(5) Uani 1 1 d . . .
C6 C -0.1863(13) 0.4188(14) 0.1193(11) 0.112(6) Uani 1 1 d DU . .
H6A H -0.2223 0.3581 0.0986 0.134 Uiso 1 1 calc R . .
H6B H -0.2205 0.4328 0.1410 0.134 Uiso 1 1 calc R . .
C7 C -0.1696(14) 0.4673(13) 0.0601(11) 0.108(6) Uani 1 1 d DU . .
H7A H -0.1363 0.4520 0.0383 0.130 Uiso 1 1 calc R B .
H7B H -0.2272 0.4486 0.0230 0.130 Uiso 1 1 calc R . .
C8 C 0.2294(7) 0.1618(7) 0.2448(6) 0.050(3) Uani 1 1 d . . .
C9 C 0.1503(12) 0.0898(11) 0.1880(10) 0.093(5) Uani 1 1 d U . .
H9A H 0.1418 0.1084 0.1421 0.112 Uiso 1 1 calc R . .
H9B H 0.0970 0.0727 0.2004 0.112 Uiso 1 1 calc R . .
C10 C 0.5758(8) 0.3115(8) 0.2710(6) 0.051(3) Uani 1 1 d . . .
C11 C 0.6112(12) 0.2905(10) 0.2184(10) 0.084(5) Uani 1 1 d . . .
H11A H 0.6762 0.3190 0.2395 0.101 Uiso 1 1 calc R . .
H11B H 0.5965 0.3110 0.1746 0.101 Uiso 1 1 calc R . .
C12 C 0.3581(16) -0.0392(11) 0.1736(8) 0.085(5) Uani 1 1 d . . .
C13 C 0.3259(19) -0.1257(12) 0.1241(11) 0.131(9) Uani 1 1 d . . .
H13A H 0.2997 -0.1724 0.1483 0.158 Uiso 1 1 calc R . .
H13B H 0.2797 -0.1355 0.0790 0.158 Uiso 1 1 calc R . .
C14 C 0.401(2) -0.1251(15) 0.1081(13) 0.147(11) Uani 1 1 d . . .
H14A H 0.3777 -0.1784 0.0761 0.176 Uiso 1 1 calc R . .
H14B H 0.4445 -0.1204 0.1528 0.176 Uiso 1 1 calc R . .
C15 C 0.2700(8) 0.1403(7) 0.5886(6) 0.050(3) Uani 1 1 d . . .
C16 C 0.2265(15) 0.0512(9) 0.5993(10) 0.097(6) Uani 1 1 d . H .
H16A H 0.1823 0.0137 0.5533 0.116 Uiso 1 1 calc R . .
H16B H 0.2717 0.0356 0.6143 0.116 Uiso 1 1 calc R . .
C17 C 0.5163(7) 0.3867(6) 0.8113(5) 0.040(2) Uani 1 1 d . B .
C18 C 0.5473(12) 0.3784(11) 0.8892(7) 0.082(5) Uani 1 1 d . B .
H18A H 0.5928 0.4342 0.9197 0.099 Uiso 1 1 calc R . .
H18B H 0.5732 0.3428 0.8929 0.099 Uiso 1 1 calc R . .
C19 C 0.1954(8) 0.1458(9) 0.8457(7) 0.057(3) Uani 1 1 d . . .
C20 C 0.1429(12) 0.1016(11) 0.8936(9) 0.084(5) Uani 1 1 d . H .
H20A H 0.0813 0.0872 0.8703 0.100 Uiso 1 1 calc R . .
H20B H 0.1417 0.0485 0.8971 0.100 Uiso 1 1 calc R . .
C21 C 0.1775(13) 0.1514(12) 0.9684(8) 0.089(5) Uani 1 1 d . . .
H21A H 0.1416 0.1156 0.9954 0.107 Uiso 1 1 calc R H .
H21B H 0.2388 0.1653 0.9921 0.107 Uiso 1 1 calc R . .
N1 N -0.0822(8) 0.3038(9) 0.3419(9) 0.089(4) Uani 1 1 d . . .
H1A H -0.1094 0.3298 0.3529 0.107 Uiso 1 1 calc R B .
H1B H -0.1250 0.2504 0.3169 0.107 Uiso 1 1 calc R . .
N2 N 0.1242(9) 0.6653(8) 0.2921(7) 0.085(4) Uani 1 1 d . B .
H2C H 0.1254 0.6917 0.2542 0.102 Uiso 1 1 calc R . .
H2D H 0.0835 0.6655 0.3092 0.102 Uiso 1 1 calc R . .
N3 N -0.1216(10) 0.5582(13) 0.0809(9) 0.126(7) Uani 1 1 d D . .
H3A H -0.1041 0.5820 0.1254 0.151 Uiso 1 1 calc R . .
H3B H -0.1102 0.5891 0.0490 0.151 Uiso 1 1 calc R . .
N4 N 0.1618(10) 0.0089(11) 0.1789(9) 0.123(6) Uani 1 1 d . . .
H4C H 0.1509 -0.0087 0.1320 0.147 Uiso 1 1 calc R . .
H4D H 0.1227 -0.0346 0.1940 0.147 Uiso 1 1 calc R . .
N5 N 0.5700(10) 0.1932(9) 0.1995(8) 0.088(4) Uani 1 1 d . . .
H5A H 0.6141 0.1815 0.2131 0.106 Uiso 1 1 calc R . .
H5B H 0.5421 0.1746 0.1512 0.106 Uiso 1 1 calc R . .
N6 N 0.445(2) -0.052(2) 0.0730(19) 0.248(16) Uiso 1 1 d . . .
H6C H 0.4253 -0.0172 0.0650 0.298 Uiso 1 1 calc R . .
H6D H 0.4893 -0.0439 0.0608 0.298 Uiso 1 1 calc R . .
N7 N 0.1820(8) 0.0368(6) 0.6535(7) 0.074(3) Uani 1 1 d . H .
H7C H 0.2005 0.0104 0.6860 0.089 Uiso 1 1 calc R . .
H7D H 0.1220 0.0033 0.6316 0.089 Uiso 1 1 calc R . .
N8 N 0.4582(8) 0.3342(9) 0.9162(6) 0.081(4) Uani 1 1 d . . .
H8A H 0.4627 0.3731 0.9485 0.097 Uiso 1 1 calc R H .
H8B H 0.4554 0.2905 0.9374 0.097 Uiso 1 1 calc R . .
N9 N 0.1765(10) 0.2313(10) 0.9716(8) 0.097(4) Uani 1 1 d . H .
H9C H 0.1569 0.2456 0.9323 0.116 Uiso 1 1 calc R . .
H9D H 0.1954 0.2636 1.0129 0.116 Uiso 1 1 calc R . .
O1 O 0.2514(4) 0.3554(4) 0.3830(3) 0.0321(13) Uani 1 1 d . . .
H1C H 0.1957 0.2995 0.3698 0.039 Uiso 1 1 calc R B .
O2 O 0.6603(4) 0.5725(4) 0.7055(3) 0.0339(13) Uani 1 1 d . . .
H2E H 0.6745 0.5936 0.7567 0.041 Uiso 1 1 calc R . .
O3 O 0.2805(4) 0.5032(4) 0.4424(3) 0.0332(13) Uani 1 1 d . . .
H3D H 0.2394 0.5150 0.4564 0.040 Uiso 1 1 calc R B .
O4 O 0.3726(4) 0.5763(4) 0.3556(3) 0.0341(13) Uani 1 1 d . . .
H4E H 0.3732 0.6218 0.3304 0.041 Uiso 1 1 calc R B .
O5 O 0.3413(4) 0.2608(4) 0.4176(3) 0.0332(13) Uani 1 1 d . . .
H5C H 0.2808 0.2098 0.4030 0.040 Uiso 1 1 calc R B .
O6 O 0.4352(4) 0.3367(4) 0.3312(3) 0.0345(13) Uani 1 1 d . . .
H6F H 0.4186 0.3218 0.2786 0.041 Uiso 1 1 calc R B .
O7 O 0.5124(4) 0.7190(4) 0.4817(3) 0.0324(13) Uani 1 1 d . . .
H7E H 0.5064 0.7588 0.4515 0.039 Uiso 1 1 calc R B .
O8 O 0.5824(4) 0.3616(4) 0.4360(3) 0.0340(13) Uani 1 1 d . . .
H8C H 0.6317 0.3573 0.4298 0.041 Uiso 1 1 calc R B .
O9 O 0.2912(4) 0.3151(4) 0.5258(3) 0.0338(13) Uani 1 1 d . . .
H9F H 0.2333 0.2613 0.5050 0.041 Uiso 1 1 calc R B .
O10 O 0.4405(4) 0.3418(4) 0.6280(3) 0.0311(12) Uani 1 1 d . . .
H10A H 0.4506 0.3005 0.6534 0.037 Uiso 1 1 calc R B .
O11 O 0.6820(4) 0.5386(4) 0.4148(3) 0.0324(13) Uani 1 1 d . . .
H11E H 0.7265 0.5263 0.4086 0.039 Uiso 1 1 calc R B .
O12 O 0.4678(4) 0.4900(4) 0.6871(3) 0.0311(12) Uani 1 1 d . . .
H12A H 0.4896 0.5154 0.7385 0.037 Uiso 1 1 calc R B .
O13 O 0.0795(4) 0.4365(4) 0.2391(4) 0.0425(16) Uani 1 1 d . B .
H13C H 0.0613 0.4151 0.1872 0.051 Uiso 1 1 calc R . .
O14 O 0.4091(5) 0.0970(4) 0.3093(4) 0.0425(16) Uani 1 1 d . . .
H14C H 0.4167 0.0564 0.3374 0.051 Uiso 1 1 calc R B .
O15 O 0.2572(4) 0.2702(4) 0.7392(4) 0.0398(14) Uani 1 1 d . A .
H15A H 0.2103 0.2787 0.7456 0.048 Uiso 1 1 calc R . .
O21 O 0.0890(4) 0.3708(5) 0.3580(4) 0.0420(15) Uani 1 1 d . . .
O22 O 0.1320(5) 0.3436(5) 0.4675(4) 0.0508(18) Uani 1 1 d . . .
O23 O 0.2075(5) 0.5801(5) 0.3315(4) 0.0461(17) Uani 1 1 d . . .
O24 O 0.3208(5) 0.6827(5) 0.4249(4) 0.053(2) Uani 1 1 d . . .
O25 O -0.1053(6) 0.3757(7) 0.2120(6) 0.084(3) Uani 1 1 d . B .
O26 O -0.0272(7) 0.5098(7) 0.1925(6) 0.080(3) Uani 1 1 d . . .
O27 O 0.2925(5) 0.1487(4) 0.2792(4) 0.0466(17) Uani 1 1 d . . .
O28 O 0.2306(5) 0.2278(5) 0.2600(4) 0.0527(19) Uani 1 1 d . . .
O29 O 0.5229(5) 0.2488(4) 0.2946(4) 0.0437(16) Uani 1 1 d . . .
O30 O 0.6012(5) 0.3869(4) 0.2907(4) 0.0482(17) Uani 1 1 d . . .
O31 O 0.2915(8) -0.0465(6) 0.1900(6) 0.083(3) Uani 1 1 d . . .
O32 O 0.4365(8) 0.0218(6) 0.1936(5) 0.073(3) Uani 1 1 d . . .
O33 O 0.2702(5) 0.1945(4) 0.6305(4) 0.0454(16) Uani 1 1 d . H .
O34 O 0.3065(5) 0.1604(5) 0.5410(4) 0.0505(18) Uani 1 1 d . H .
O35 O 0.4318(4) 0.3585(4) 0.7786(4) 0.0400(15) Uani 1 1 d . . .
O36 O 0.5739(4) 0.4208(5) 0.7820(4) 0.0451(16) Uani 1 1 d . . .
O37 O 0.1680(6) 0.1074(6) 0.7817(5) 0.064(2) Uani 1 1 d . H .
O38 O 0.2651(6) 0.2186(6) 0.8752(4) 0.059(2) Uani 1 1 d . A .
O39 O 0.1372(5) 0.3126(5) 0.2260(4) 0.054(2) Uani 1 1 d . . .
O40 O 0.2485(5) 0.5065(5) 0.2017(4) 0.0515(18) Uani 1 1 d . . .
O41 O 0.3470(6) 0.1025(5) 0.4339(4) 0.0531(19) Uani 1 1 d . . .
O42 O 0.5561(5) 0.1902(5) 0.4516(4) 0.0520(18) Uani 1 1 d . . .
O43 O 0.1632(5) 0.2968(5) 0.5995(4) 0.0535(19) Uani 1 1 d . . .
O44 O 0.3103(6) 0.4499(5) 0.7326(4) 0.0523(18) Uani 1 1 d . . .
O45 O 0.0248(7) 0.5049(7) 0.3563(6) 0.084(3) Uani 1 1 d . . .
O46 O -0.0450(8) 0.2364(8) 0.2097(8) 0.114(5) Uani 1 1 d . . .
O47 O 0.3520(8) 0.1305(7) 0.1508(6) 0.081(3) Uani 1 1 d . . .
O48 O 0.2309(11) -0.0426(9) 0.3248(8) 0.131(5) Uani 1 1 d . . .
O49 O -0.3989(13) 0.1191(14) 0.3482(9) 0.151(7) Uani 1 1 d . . .
O50 O 0.3612(6) 0.1705(6) 0.7864(5) 0.062(2) Uani 1 1 d . . .
O51 O 0.0669(8) 0.1302(8) 0.6257(8) 0.106(4) Uani 1 1 d . B .
Cl1 Cl 0.5000 0.5000 0.5000 0.1011(19) Uani 1 2 d SD . .
O111 O 0.5228(19) 0.5278(16) 0.5748(8) 0.107(9) Uani 0.50 1 d PD . .
O112 O 0.4061(13) 0.423(2) 0.471(2) 0.242 Uiso 0.50 1 d PD . .
O113 O 0.494(3) 0.565(2) 0.4584(18) 0.269 Uiso 0.50 1 d PD . .
O114 O 0.5613(16) 0.4801(18) 0.4848(14) 0.120(9) Uiso 0.50 1 d PD . .
Cl2 Cl 0.3854(3) 0.3547(2) 0.13203(15) 0.0649(8) Uani 1 1 d D . .
O121 O 0.3950(8) 0.2968(6) 0.1799(5) 0.095(4) Uani 1 1 d D . .
O122 O 0.4664(7) 0.4388(5) 0.1603(6) 0.088(3) Uani 1 1 d D . .
O123 O 0.3085(7) 0.3579(9) 0.1350(7) 0.107(4) Uani 1 1 d D . .
O124 O 0.3724(9) 0.3241(7) 0.0591(5) 0.097(4) Uani 1 1 d D . .
Cl3 Cl 0.3382(4) 0.4629(3) 0.9228(2) 0.0401(10) Uani 0.50 1 d PD A 1
O131 O 0.3283(13) 0.4048(10) 0.8675(8) 0.078(6) Uani 0.50 1 d PD A 1
O132 O 0.2844(10) 0.4281(11) 0.9670(8) 0.063(4) Uani 0.50 1 d PD A 1
O133 O 0.3537(14) 0.5432(9) 0.9086(11) 0.091(6) Uani 0.50 1 d PDU A 1
O134 O 0.4354(9) 0.4883(13) 0.9766(9) 0.093(7) Uani 0.50 1 d PD A 1
Cl4 Cl 0.0353(4) 0.2351(5) 0.7781(3) 0.131(2) Uani 1 1 d D . .
O141 O 0.0566(17) 0.2361(17) 0.8565(9) 0.241 Uiso 1 1 d D . .
O142 O -0.0330(19) 0.1461(13) 0.7363(17) 0.41(3) Uiso 1 1 d D . .
O143 O -0.0058(18) 0.2869(17) 0.7634(15) 0.265(14) Uiso 1 1 d D . .
O144 O 0.1130(13) 0.2662(16) 0.7568(13) 0.223(10) Uani 1 1 d DU . .
Cl5 Cl 0.8156(3) 0.4221(3) 0.4375(2) 0.0817(11) Uani 1 1 d D . .
O151 O 0.8082(10) 0.4910(9) 0.4040(10) 0.162(8) Uani 1 1 d D . .
O152 O 0.7280(8) 0.3436(8) 0.4156(10) 0.165(7) Uani 1 1 d D . .
O153 O 0.8358(12) 0.4545(13) 0.5175(7) 0.172(8) Uani 1 1 d D . .
O154 O 0.8860(10) 0.4165(12) 0.4332(11) 0.187(9) Uani 1 1 d D . .
Cl6 Cl 0.1357(5) 0.6290(5) 0.1032(3) 0.0651(16) Uani 0.50 1 d PD B 1
O161 O 0.1585(12) 0.5937(11) 0.1636(8) 0.070(5) Uiso 0.50 1 d PD B 1
O162 O 0.114(2) 0.6915(16) 0.1260(16) 0.156(13) Uiso 0.50 1 d PD B 1
O163 O 0.2046(13) 0.6677(13) 0.0717(11) 0.096(7) Uani 0.50 1 d PDU B 1
O164 O 0.0528(15) 0.5588(17) 0.0469(13) 0.226 Uiso 0.50 1 d PD B 1
Cl7 Cl 0.7073(7) 0.0804(7) 0.2270(6) 0.194(4) Uiso 1 1 d D . .
O171 O 0.7268(17) 0.1613(13) 0.2685(13) 0.249 Uiso 1 1 d D . .
O172 O 0.6520(17) 0.0099(14) 0.2571(15) 0.296(16) Uiso 1 1 d D . .
O173 O 0.6615(17) 0.0730(18) 0.1509(9) 0.280(15) Uiso 1 1 d D . .
O174 O 0.7925(12) 0.0849(15) 0.2373(12) 0.208 Uiso 1 1 d D . .
Cl8 Cl 0.0844(5) 0.1179(5) 0.3824(4) 0.135(2) Uiso 1 1 d D . .
O181 O 0.0013(16) 0.0380(16) 0.3621(19) 0.45(3) Uiso 1 1 d D . .
O182 O 0.1160(14) 0.1550(13) 0.4609(8) 0.183 Uiso 1 1 d D . .
O183 O 0.1562(17) 0.105(2) 0.3735(15) 0.295(16) Uiso 1 1 d D . .
O184 O 0.080(3) 0.181(2) 0.3405(16) 0.45(3) Uiso 1 1 d D . .
Cl9 Cl 0.4609(3) 0.7987(3) 0.3041(3) 0.1015(15) Uani 0.67 1 d PDU C 1
O191 O 0.3757(8) 0.7176(8) 0.2845(8) 0.087(5) Uani 0.67 1 d PD C 1
O192 O 0.4567(11) 0.8669(8) 0.2775(8) 0.084(5) Uani 0.67 1 d PDU C 1
O193 O 0.4872(11) 0.8265(11) 0.3896(6) 0.098(5) Uiso 0.67 1 d PD C 1
O194 O 0.5320(10) 0.7863(11) 0.3031(11) 0.126(8) Uani 0.67 1 d PD C 1
Cl10 Cl -0.0421(5) 0.1246(5) 0.0238(4) 0.141(2) Uiso 0.67 1 d PD D 1
O201 O -0.1374(13) 0.0524(17) -0.0172(15) 0.193(13) Uiso 0.67 1 d PD D 1
O202 O -0.029(2) 0.118(2) 0.1008(10) 0.208 Uiso 0.67 1 d PD D 1
O203 O 0.018(2) 0.114(3) -0.002(2) 0.283 Uiso 0.67 1 d PD D 1
O204 O -0.040(3) 0.2037(17) 0.014(2) 0.49(6) Uiso 0.67 1 d PD D 1
Cl9A Cl 0.4609(3) 0.7987(3) 0.3041(3) 0.1015(15) Uani 0.33 1 d PDU E 2
O195 O 0.468(3) 0.783(3) 0.2306(14) 0.118(13) Uiso 0.33 1 d PD E 2
O196 O 0.424(4) 0.719(2) 0.328(3) 0.331 Uiso 0.33 1 d PD E 2
O197 O 0.405(2) 0.835(3) 0.2931(19) 0.106(13) Uiso 0.33 1 d PD E 2
O198 O 0.5527(17) 0.860(3) 0.353(3) 0.48(11) Uiso 0.33 1 d PD E 2
Cl1A Cl -0.0421(5) 0.1246(5) 0.0238(4) 0.141(2) Uiso 0.33 1 d PD F 2
O205 O 0.0525(13) 0.174(2) 0.0704(15) 0.098(11) Uiso 0.33 1 d PD F 2
O206 O -0.037(3) 0.131(3) -0.0529(11) 0.142(17) Uiso 0.33 1 d PD F 2
O207 O -0.088(3) 0.168(3) 0.034(2) 0.200 Uiso 0.33 1 d PD F 2
O208 O -0.087(3) 0.0365(14) 0.027(3) 0.269 Uiso 0.33 1 d PD F 2
O52 O 0.4073(14) -0.0396(11) 0.3691(10) 0.150(7) Uani 1 1 d . . .
O53 O 0.0041(12) 0.3715(12) 0.0903(7) 0.137(6) Uani 1 1 d . . .
O54 O -0.1443(14) 0.6332(13) -0.0438(9) 0.154(7) Uani 1 1 d . . .
O55 O 0.1605(11) 0.8391(9) 0.4750(8) 0.134(5) Uani 1 1 d U . .
O56 O -0.099(2) 0.567(2) 0.3153(18) 0.268(14) Uiso 1 1 d . A .
Cl11 Cl 0.5950(9) -0.1133(8) 0.0122(6) 0.125(4) Uani 0.50 1 d PDU G 1
O211 O 0.5261(17) -0.0886(18) -0.0200(15) 0.134(11) Uiso 0.50 1 d PD G 1
O212 O 0.553(2) -0.2009(13) -0.0287(16) 0.153(12) Uiso 0.50 1 d PD G 1
O213 O 0.610(3) -0.110(2) 0.0876(10) 0.21(2) Uiso 0.50 1 d PD G 1
O214 O 0.6757(17) -0.054(2) -0.005(2) 0.22(2) Uiso 0.50 1 d PD G 1
O57 O 0.4861(11) -0.1838(11) -0.0048(9) 0.057(4) Uiso 0.50 1 d P H 2

loop_
_atom_site_aniso_label
_atom_site_aniso_U_11
_atom_site_aniso_U_22
_atom_site_aniso_U_33
_atom_site_aniso_U_23
_atom_site_aniso_U_13
_atom_site_aniso_U_12
Gd1 0.0293(2) 0.0359(2) 0.0355(2) 0.00388(17) 0.00564(17) 0.0192(2)
Gd2 0.0375(3) 0.0293(2) 0.0351(2) 0.00163(17) 0.00947(18) 0.0200(2)
Gd3 0.0340(3) 0.0334(2) 0.0367(2) 0.00858(17) 0.01448(18) 0.0175(2)
Cu1 0.0303(5) 0.0301(5) 0.0367(5) 0.0053(4) 0.0096(4) 0.0186(5)
Cu2 0.0313(6) 0.0312(5) 0.0323(5) 0.0031(4) 0.0102(4) 0.0176(5)
Cu3 0.0308(6) 0.0312(5) 0.0332(5) 0.0059(4) 0.0099(4) 0.0177(5)
Cu4 0.0308(6) 0.0304(5) 0.0314(5) 0.0023(4) 0.0079(4) 0.0162(5)
Cu5 0.0318(6) 0.0279(5) 0.0357(5) 0.0063(4) 0.0116(4) 0.0167(5)
Cu6 0.0270(5) 0.0315(5) 0.0356(5) 0.0038(4) 0.0084(4) 0.0158(5)
Cu7 0.0308(6) 0.0686(9) 0.0636(9) 0.0117(7) 0.0078(6) 0.0273(7)
Cu8 0.0459(7) 0.0592(8) 0.0591(8) 0.0046(6) 0.0015(6) 0.0381(7)
Cu9 0.0591(9) 0.0398(7) 0.0547(8) -0.0132(6) -0.0013(6) 0.0255(7)
Cu10 0.0753(10) 0.0457(7) 0.0535(8) 0.0018(6) 0.0287(7) 0.0372(7)
Cu11 0.0475(7) 0.0360(6) 0.0508(7) 0.0130(5) 0.0213(6) 0.0144(6)
Cu12 0.0399(7) 0.0471(7) 0.0396(6) 0.0150(5) 0.0168(5) 0.0170(6)
C1 0.034(5) 0.053(6) 0.062(7) 0.007(5) 0.009(5) 0.024(5)
C2 0.036(7) 0.127(15) 0.102(12) 0.041(11) 0.025(7) 0.040(9)
C3 0.056(7) 0.049(6) 0.054(6) 0.007(5) 0.014(5) 0.037(6)
C4 0.087(8) 0.074(7) 0.099(8) 0.002(6) -0.002(6) 0.064(6)
C5 0.079(11) 0.114(14) 0.077(10) 0.016(9) 0.005(8) 0.072(11)
C6 0.094(9) 0.114(10) 0.128(10) 0.021(8) 0.008(7) 0.071(8)
C7 0.103(9) 0.124(10) 0.102(10) 0.015(8) 0.013(7) 0.076(8)
C8 0.035(5) 0.053(6) 0.047(6) -0.008(5) 0.000(4) 0.020(5)
C9 0.085(8) 0.088(8) 0.096(9) -0.004(6) 0.007(6) 0.051(7)
C10 0.055(7) 0.057(7) 0.045(5) -0.004(5) 0.010(5) 0.038(6)
C11 0.106(13) 0.076(10) 0.105(12) 0.013(9) 0.071(10) 0.054(10)
C12 0.152(18) 0.077(10) 0.049(7) 0.002(7) 0.026(9) 0.081(13)
C13 0.24(3) 0.079(11) 0.094(13) -0.007(10) 0.058(16) 0.099(16)
C14 0.28(3) 0.126(17) 0.133(18) 0.035(15) 0.11(2) 0.16(2)
C15 0.045(6) 0.037(5) 0.054(6) -0.001(5) 0.008(5) 0.016(5)
C16 0.153(17) 0.042(7) 0.101(12) 0.033(8) 0.081(12) 0.035(9)
C17 0.046(6) 0.034(5) 0.037(5) 0.009(4) 0.011(4) 0.020(4)
C18 0.103(12) 0.097(11) 0.041(6) 0.023(7) 0.010(7) 0.055(10)
C19 0.049(7) 0.066(8) 0.059(7) 0.026(6) 0.025(6) 0.028(6)
C20 0.083(11) 0.086(11) 0.081(10) 0.039(9) 0.051(9) 0.031(9)
C21 0.105(13) 0.099(12) 0.066(9) 0.047(9) 0.052(9) 0.042(11)
N1 0.052(7) 0.076(8) 0.138(13) 0.007(8) 0.040(8) 0.029(6)
N2 0.084(8) 0.085(8) 0.096(9) 0.000(7) 0.002(7) 0.067(8)
N3 0.092(11) 0.19(2) 0.099(12) 0.060(13) 0.013(9) 0.090(14)
N4 0.075(10) 0.105(12) 0.103(12) -0.022(10) -0.018(8) 0.015(9)
N5 0.108(11) 0.086(9) 0.098(10) 0.028(8) 0.064(9) 0.055(9)
N7 0.067(7) 0.035(5) 0.090(8) 0.013(5) 0.024(6) 0.008(5)
N8 0.075(8) 0.104(10) 0.060(7) 0.003(7) 0.007(6) 0.053(8)
N9 0.102(11) 0.108(12) 0.090(10) 0.032(9) 0.053(9) 0.050(10)
O1 0.032(3) 0.034(3) 0.034(3) 0.006(2) 0.011(2) 0.019(3)
O2 0.028(3) 0.031(3) 0.041(3) 0.006(3) 0.008(3) 0.016(3)
O3 0.030(3) 0.031(3) 0.038(3) 0.004(2) 0.008(3) 0.018(3)
O4 0.031(3) 0.032(3) 0.033(3) -0.002(2) 0.006(2) 0.016(3)
O5 0.031(3) 0.034(3) 0.036(3) 0.006(2) 0.012(3) 0.018(3)
O6 0.032(3) 0.033(3) 0.038(3) 0.006(3) 0.008(3) 0.019(3)
O7 0.030(3) 0.032(3) 0.035(3) 0.005(2) 0.010(2) 0.016(3)
O8 0.036(3) 0.029(3) 0.035(3) 0.007(2) 0.011(3) 0.017(3)
O9 0.036(3) 0.032(3) 0.034(3) 0.007(2) 0.010(3) 0.020(3)
O10 0.026(3) 0.032(3) 0.032(3) 0.002(2) 0.009(2) 0.013(3)
O11 0.033(3) 0.031(3) 0.035(3) 0.006(2) 0.011(2) 0.018(3)
O12 0.028(3) 0.026(3) 0.037(3) 0.006(2) 0.011(2) 0.013(3)
O13 0.037(4) 0.048(4) 0.044(4) 0.008(3) 0.005(3) 0.028(3)
O14 0.049(4) 0.034(3) 0.040(3) -0.002(3) 0.006(3) 0.024(3)
O15 0.034(3) 0.042(4) 0.043(4) 0.013(3) 0.016(3) 0.018(3)
O21 0.024(3) 0.051(4) 0.049(4) 0.012(3) 0.011(3) 0.018(3)
O22 0.035(4) 0.065(5) 0.057(4) 0.021(4) 0.020(3) 0.026(4)
O23 0.041(4) 0.045(4) 0.052(4) 0.000(3) 0.001(3) 0.030(3)
O24 0.042(4) 0.050(4) 0.056(4) -0.012(3) -0.005(3) 0.028(4)
O25 0.034(4) 0.097(8) 0.102(8) 0.006(6) -0.006(5) 0.036(5)
O26 0.054(6) 0.071(6) 0.091(7) 0.000(5) -0.014(5) 0.038(5)
O27 0.046(4) 0.037(4) 0.047(4) -0.008(3) -0.001(3) 0.024(3)
O28 0.050(4) 0.046(4) 0.054(4) -0.008(3) 0.000(3) 0.030(4)
O29 0.051(4) 0.029(3) 0.054(4) 0.005(3) 0.023(3) 0.021(3)
O30 0.055(5) 0.039(4) 0.057(4) 0.006(3) 0.032(4) 0.022(4)
O31 0.096(8) 0.049(5) 0.083(7) -0.020(5) 0.009(6) 0.036(5)
O32 0.112(9) 0.048(5) 0.072(6) 0.000(4) 0.036(6) 0.048(6)
O33 0.049(4) 0.034(3) 0.050(4) 0.007(3) 0.023(3) 0.016(3)
O34 0.060(5) 0.041(4) 0.048(4) 0.008(3) 0.026(4) 0.020(4)
O35 0.035(4) 0.042(4) 0.040(3) 0.012(3) 0.016(3) 0.017(3)
O36 0.031(3) 0.059(4) 0.045(4) 0.013(3) 0.013(3) 0.024(3)
O37 0.063(6) 0.055(5) 0.062(5) 0.022(4) 0.032(4) 0.015(4)
O38 0.048(5) 0.070(5) 0.054(5) 0.026(4) 0.025(4) 0.023(4)
O39 0.042(4) 0.045(4) 0.061(5) -0.008(3) -0.002(3) 0.024(4)
O40 0.041(4) 0.062(5) 0.052(4) 0.019(4) 0.015(3) 0.027(4)
O41 0.068(5) 0.037(4) 0.055(4) 0.007(3) 0.032(4) 0.022(4)
O42 0.053(4) 0.049(4) 0.055(4) 0.001(3) 0.007(3) 0.034(4)
O43 0.038(4) 0.059(5) 0.058(5) 0.021(4) 0.021(3) 0.019(4)
O44 0.069(5) 0.049(4) 0.054(4) 0.015(3) 0.036(4) 0.034(4)
O45 0.072(7) 0.093(8) 0.097(8) 0.010(6) 0.032(6) 0.050(6)
O46 0.071(7) 0.087(8) 0.141(11) -0.033(8) 0.012(7) 0.027(7)
O47 0.108(8) 0.070(6) 0.074(6) 0.017(5) 0.036(6) 0.052(6)
O48 0.132(12) 0.095(10) 0.109(10) 0.006(8) 0.045(9) 0.019(9)
O49 0.157(15) 0.216(19) 0.134(13) 0.042(13) 0.048(12) 0.137(15)
O50 0.067(6) 0.060(5) 0.068(5) 0.017(4) 0.025(4) 0.039(5)
O51 0.068(7) 0.090(8) 0.117(10) 0.015(7) 0.009(7) 0.022(6)
Cl1 0.102(5) 0.089(4) 0.112(5) 0.015(4) 0.035(4) 0.051(4)
O111 0.18(3) 0.13(2) 0.058(12) 0.037(13) 0.054(15) 0.10(2)
Cl2 0.088(2) 0.0617(17) 0.0445(14) 0.0039(12) 0.0125(14) 0.0451(18)
O121 0.148(11) 0.083(7) 0.048(5) 0.010(5) 0.009(6) 0.070(8)
O122 0.101(8) 0.064(6) 0.081(7) 0.002(5) 0.031(6) 0.030(6)
O123 0.102(9) 0.130(11) 0.107(9) 0.036(8) 0.036(8) 0.072(9)
O124 0.136(11) 0.085(7) 0.053(6) 0.002(5) 0.030(6) 0.048(7)
Cl3 0.066(3) 0.038(2) 0.035(2) 0.0103(17) 0.037(2) 0.031(2)
O131 0.144(19) 0.079(12) 0.076(12) 0.016(10) 0.066(13) 0.089(14)
O132 0.069(11) 0.083(12) 0.059(10) 0.029(9) 0.041(9) 0.045(10)
O133 0.097(10) 0.085(10) 0.103(10) 0.014(7) 0.048(8) 0.048(8)
O134 0.088(15) 0.098(16) 0.092(16) 0.007(13) 0.050(13) 0.037(14)
Cl4 0.112(4) 0.195(7) 0.112(4) 0.015(4) 0.025(3) 0.106(5)
O144 0.197(13) 0.244(14) 0.251(14) 0.012(9) 0.110(10) 0.115(10)
Cl5 0.068(2) 0.114(3) 0.082(2) 0.012(2) 0.0265(18) 0.061(2)
O151 0.126(13) 0.147(14) 0.27(2) 0.059(15) 0.082(14) 0.100(12)
O152 0.122(14) 0.144(15) 0.22(2) 0.060(15) 0.043(14) 0.075(13)
O153 0.23(2) 0.26(2) 0.128(13) 0.046(15) 0.087(14) 0.19(2)
O154 0.136(14) 0.193(19) 0.31(3) 0.069(19) 0.107(17) 0.127(15)
Cl6 0.069(4) 0.081(4) 0.059(3) 0.039(3) 0.032(3) 0.042(4)
O163 0.106(11) 0.080(10) 0.093(10) 0.011(7) 0.047(8) 0.036(8)
Cl9 0.105(3) 0.108(3) 0.149(4) 0.070(3) 0.067(3) 0.082(3)
O191 0.065(10) 0.117(14) 0.105(12) 0.055(11) 0.043(9) 0.057(10)
O192 0.104(9) 0.075(7) 0.089(8) 0.033(6) 0.026(6) 0.059(7)
O194 0.112(15) 0.105(14) 0.18(2) 0.026(14) 0.008(14) 0.090(13)
Cl9A 0.105(3) 0.108(3) 0.149(4) 0.070(3) 0.067(3) 0.082(3)
O52 0.25(2) 0.125(12) 0.153(14) 0.064(11) 0.086(14) 0.138(14)
O53 0.158(14) 0.170(15) 0.071(8) 0.001(9) 0.004(8) 0.098(13)
O54 0.201(18) 0.188(17) 0.097(11) 0.043(11) 0.043(11) 0.121(16)
O55 0.168(9) 0.104(8) 0.130(8) 0.000(6) 0.107(7) 0.042(6)
Cl11 0.182(8) 0.145(7) 0.108(6) 0.019(5) 0.061(6) 0.123(7)

loop_
_atom_type_symbol
_atom_type_description
_atom_type_scat_dispersion_real
_atom_type_scat_dispersion_imag
_atom_type_scat_source
C C 0.0033 0.0016 'International Tables Vol C Tables 4.2.6.8 and 6.1.1.4'
H H 0.0000 0.0000 'International Tables Vol C Tables 4.2.6.8 and 6.1.1.4'
N N 0.0061 0.0033 'International Tables Vol C Tables 4.2.6.8 and 6.1.1.4'
O O 0.0106 0.0060 'International Tables Vol C Tables 4.2.6.8 and 6.1.1.4'
Cl Cl 0.1484 0.1585 'International Tables Vol C Tables 4.2.6.8 and 6.1.1.4'
Cu Cu 0.3201 1.2651 'International Tables Vol C Tables 4.2.6.8 and 6.1.1.4'
Gd Gd -0.1653 3.9035 'International Tables Vol C Tables 4.2.6.8 and 6.1.1.4'

loop_
_geom_angle_atom_site_label_1
_geom_angle_atom_site_label_2
_geom_angle_atom_site_label_3
_geom_angle
_geom_angle_site_symmetry_1
_geom_angle_site_symmetry_3
O3 Gd1 O4 66.5(2) . .
O3 Gd1 O1 66.20(19) . .
O4 Gd1 O1 98.7(2) . .
O3 Gd1 O13 119.5(2) . .
O4 Gd1 O13 129.5(2) . .
O1 Gd1 O13 130.8(2) . .
O3 Gd1 O39 138.3(2) . .
O4 Gd1 O39 138.0(2) . .
O1 Gd1 O39 75.6(2) . .
O13 Gd1 O39 74.3(2) . .
O3 Gd1 O2 101.7(2) . 2_666
O4 Gd1 O2 65.2(2) . 2_666
O1 Gd1 O2 65.0(2) . 2_666
O13 Gd1 O2 138.8(2) . 2_666
O39 Gd1 O2 75.2(2) . 2_666
O3 Gd1 O40 138.3(2) . .
O4 Gd1 O40 74.5(2) . .
O1 Gd1 O40 136.4(2) . .
O13 Gd1 O40 75.3(2) . .
O39 Gd1 O40 81.7(3) . .
O2 Gd1 O40 73.5(2) 2_666 .
O3 Gd1 O23 73.5(2) . .
O4 Gd1 O23 72.5(2) . .
O1 Gd1 O23 138.7(2) . .
O13 Gd1 O23 63.7(2) . .
O39 Gd1 O23 137.4(2) . .
O2 Gd1 O23 135.1(2) 2_666 .
O40 Gd1 O23 81.4(3) . .
O3 Gd1 O21 73.2(2) . .
O4 Gd1 O21 138.3(2) . .
O1 Gd1 O21 73.7(2) . .
O13 Gd1 O21 63.9(2) . .
O39 Gd1 O21 80.9(3) . .
O2 Gd1 O21 136.1(2) 2_666 .
O40 Gd1 O21 138.5(2) . .
O23 Gd1 O21 86.5(2) . .
O3 Gd1 Cu3 33.21(14) . .
O4 Gd1 Cu3 84.86(15) . .
O1 Gd1 Cu3 33.41(14) . .
O13 Gd1 Cu3 129.21(18) . .
O39 Gd1 Cu3 106.2(2) . .
O2 Gd1 Cu3 85.77(15) 2_666 .
O40 Gd1 Cu3 155.32(17) . .
O23 Gd1 Cu3 105.42(17) . .
O21 Gd1 Cu3 66.13(15) . .
O3 Gd1 Cu4 33.09(15) . .
O4 Gd1 Cu4 33.72(15) . .
O1 Gd1 Cu4 84.11(14) . .
O13 Gd1 Cu4 128.95(16) . .
O39 Gd1 Cu4 156.49(17) . .
O2 Gd1 Cu4 85.59(14) 2_666 .
O40 Gd1 Cu4 106.01(18) . .
O23 Gd1 Cu4 66.14(15) . .
O21 Gd1 Cu4 104.86(16) . .
Cu3 Gd1 Cu4 58.15(3) . .
O3 Gd1 Cu1 84.67(14) . .
O4 Gd1 Cu1 82.63(14) . .
O1 Gd1 Cu1 32.30(14) . .
O13 Gd1 Cu1 144.42(16) . .
O39 Gd1 Cu1 70.65(17) . .
O2 Gd1 Cu1 32.78(14) 2_666 .
O40 Gd1 Cu1 104.86(18) . .
O23 Gd1 Cu1 151.85(15) . .
O21 Gd1 Cu1 104.34(15) . .
Cu3 Gd1 Cu1 58.30(3) . .
Cu4 Gd1 Cu1 85.86(3) . .
O6 Gd2 O14 118.7(2) . .
O6 Gd2 O8 66.9(2) . .
O14 Gd2 O8 129.2(2) . .
O6 Gd2 O41 137.9(3) . .
O14 Gd2 O41 75.6(2) . .
O8 Gd2 O41 137.4(2) . .
O6 Gd2 O42 138.6(2) . .
O14 Gd2 O42 74.6(2) . .
O8 Gd2 O42 74.8(2) . .
O41 Gd2 O42 81.9(3) . .
O6 Gd2 O5 66.8(2) . .
O14 Gd2 O5 131.0(2) . .
O8 Gd2 O5 98.8(2) . .
O41 Gd2 O5 74.6(2) . .
O42 Gd2 O5 136.6(2) . .
O6 Gd2 O7 102.1(2) . 2_666
O14 Gd2 O7 139.2(2) . 2_666
O8 Gd2 O7 64.8(2) . 2_666
O41 Gd2 O7 74.7(2) . 2_666
O42 Gd2 O7 74.0(2) . 2_666
O5 Gd2 O7 64.92(19) . 2_666
O6 Gd2 O29 73.0(2) . .
O14 Gd2 O29 63.0(2) . .
O8 Gd2 O29 73.2(2) . .
O41 Gd2 O29 138.1(2) . .
O42 Gd2 O29 81.6(3) . .
O5 Gd2 O29 138.6(2) . .
O7 Gd2 O29 135.5(2) 2_666 .
O6 Gd2 O27 74.6(2) . .
O14 Gd2 O27 63.9(2) . .
O8 Gd2 O27 140.6(2) . .
O41 Gd2 O27 78.8(3) . .
O42 Gd2 O27 137.3(2) . .
O5 Gd2 O27 72.8(2) . .
O7 Gd2 O27 134.5(2) 2_666 .
O29 Gd2 O27 87.9(2) . .
O6 Gd2 Cu1 33.15(15) . .
O14 Gd2 Cu1 128.92(16) . .
O8 Gd2 Cu1 84.98(14) . .
O41 Gd2 Cu1 105.8(2) . .
O42 Gd2 Cu1 156.14(17) . .
O5 Gd2 Cu1 34.03(15) . .
O7 Gd2 Cu1 86.10(13) 2_666 .
O29 Gd2 Cu1 104.74(15) . .
O27 Gd2 Cu1 66.45(15) . .
O6 Gd2 Cu5 33.42(15) . .
O14 Gd2 Cu5 128.76(18) . .
O8 Gd2 Cu5 33.76(14) . .
O41 Gd2 Cu5 155.41(17) . .
O42 Gd2 Cu5 106.27(19) . .
O5 Gd2 Cu5 84.24(15) . .
O7 Gd2 Cu5 85.14(14) 2_666 .
O29 Gd2 Cu5 66.50(14) . .
O27 Gd2 Cu5 107.03(17) . .
Cu1 Gd2 Cu5 58.00(3) . .
O6 Gd2 Cu2 84.92(15) . .
O14 Gd2 Cu2 144.99(18) . .
O8 Gd2 Cu2 82.46(15) . .
O41 Gd2 Cu2 69.94(17) . .
O42 Gd2 Cu2 105.54(19) . .
O5 Gd2 Cu2 32.03(14) . .
O7 Gd2 Cu2 32.98(13) 2_666 .
O29 Gd2 Cu2 151.91(14) . .
O27 Gd2 Cu2 102.94(17) . .
Cu1 Gd2 Cu2 58.50(3) . .
Cu5 Gd2 Cu2 85.48(3) . .
O10 Gd3 O15 120.0(2) . .
O10 Gd3 O12 66.7(2) . .
O15 Gd3 O12 128.0(2) . .
O10 Gd3 O9 66.6(2) . .
O15 Gd3 O9 131.1(2) . .
O12 Gd3 O9 100.0(2) . .
O10 Gd3 O44 140.1(2) . .
O15 Gd3 O44 74.5(2) . .
O12 Gd3 O44 75.5(2) . .
O9 Gd3 O44 134.8(2) . .
O10 Gd3 O43 137.6(2) . .
O15 Gd3 O43 74.9(2) . .
O12 Gd3 O43 138.6(2) . .
O9 Gd3 O43 74.4(2) . .
O44 Gd3 O43 80.3(3) . .
O10 Gd3 O11 100.8(2) . 2_666
O15 Gd3 O11 139.2(2) . 2_666
O12 Gd3 O11 65.2(2) . 2_666
O9 Gd3 O11 64.72(19) . 2_666
O44 Gd3 O11 73.1(2) . 2_666
O43 Gd3 O11 75.8(2) . 2_666
O10 Gd3 O33 73.1(2) . .
O15 Gd3 O33 64.0(2) . .
O12 Gd3 O33 137.9(2) . .
O9 Gd3 O33 74.4(2) . .
O44 Gd3 O33 137.7(2) . .
O43 Gd3 O33 81.2(3) . .
O11 Gd3 O33 137.0(2) 2_666 .
O10 Gd3 O35 74.5(2) . .
O15 Gd3 O35 62.4(2) . .
O12 Gd3 O35 72.6(2) . .
O9 Gd3 O35 139.7(2) . .
O44 Gd3 O35 82.8(2) . .
O43 Gd3 O35 136.9(2) . .
O11 Gd3 O35 135.3(2) 2_666 .
O33 Gd3 O35 85.3(2) . .
O10 Gd3 Cu6 33.59(14) . .
O15 Gd3 Cu6 128.53(16) . .
O12 Gd3 Cu6 33.40(14) . .
O9 Gd3 Cu6 85.21(15) . .
O44 Gd3 Cu6 107.1(2) . .
O43 Gd3 Cu6 156.38(18) . .
O11 Gd3 Cu6 84.80(14) 2_666 .
O33 Gd3 Cu6 105.00(17) . .
O35 Gd3 Cu6 66.76(15) . .
O10 Gd3 Cu2 33.15(14) . .
O15 Gd3 Cu2 129.93(16) . .
O12 Gd3 Cu2 85.45(14) . .
O9 Gd3 Cu2 33.81(14) . .
O44 Gd3 Cu2 155.55(18) . .
O43 Gd3 Cu2 105.5(2) . .
O11 Gd3 Cu2 85.12(14) 2_666 .
O33 Gd3 Cu2 66.59(16) . .
O35 Gd3 Cu2 106.17(15) . .
Cu6 Gd3 Cu2 58.77(3) . .
O10 Gd3 Cu5 83.91(15) . 2_666
O15 Gd3 Cu5 143.18(16) . 2_666
O12 Gd3 Cu5 32.41(13) . 2_666
O9 Gd3 Cu5 82.60(15) . 2_666
O44 Gd3 Cu5 69.90(18) . 2_666
O43 Gd3 Cu5 107.31(19) . 2_666
O11 Gd3 Cu5 32.89(14) 2_666 2_666
O33 Gd3 Cu5 152.38(16) . 2_666
O35 Gd3 Cu5 103.52(15) . 2_666
Cu6 Gd3 Cu5 57.26(3) . 2_666
Cu2 Gd3 Cu5 85.79(3) . 2_666
O6 Cu1 O1 175.7(3) . .
O6 Cu1 O2 95.7(3) . 2_666
O1 Cu1 O2 84.6(3) . 2_666
O6 Cu1 O5 85.6(3) . .
O1 Cu1 O5 94.0(3) . .
O2 Cu1 O5 177.5(3) 2_666 .
O6 Cu1 O28 90.8(3) . .
O1 Cu1 O28 93.5(3) . .
O2 Cu1 O28 93.3(3) 2_666 .
O5 Cu1 O28 88.8(3) . .
O6 Cu1 O112 106.0(8) . .
O1 Cu1 O112 69.8(8) . .
O2 Cu1 O112 102.4(11) 2_666 .
O5 Cu1 O112 75.2(11) . .
O28 Cu1 O112 155.5(7) . .
O6 Cu1 O111 75.2(5) . 2_666
O1 Cu1 O111 100.8(5) . 2_666
O2 Cu1 O111 77.9(5) 2_666 2_666
O5 Cu1 O111 100.4(5) . 2_666
O28 Cu1 O111 162.4(5) . 2_666
O112 Cu1 O111 42.0(7) . 2_666
O6 Cu1 Gd2 42.32(18) . .
O1 Cu1 Gd2 137.66(18) . .
O2 Cu1 Gd2 137.74(19) 2_666 .
O5 Cu1 Gd2 43.83(17) . .
O28 Cu1 Gd2 84.18(18) . .
O112 Cu1 Gd2 96.2(11) . .
O111 Cu1 Gd2 92.1(6) 2_666 .
O6 Cu1 Gd1 139.10(19) . .
O1 Cu1 Gd1 41.38(18) . .
O2 Cu1 Gd1 43.35(18) 2_666 .
O5 Cu1 Gd1 135.29(18) . .
O28 Cu1 Gd1 91.77(18) . .
O112 Cu1 Gd1 87.1(11) . .
O111 Cu1 Gd1 92.1(6) 2_666 .
Gd2 Cu1 Gd1 175.82(4) . .
O5 Cu2 O10 175.8(3) . .
O5 Cu2 O7 85.4(2) . 2_666
O10 Cu2 O7 95.4(2) . 2_666
O5 Cu2 O9 93.8(3) . .
O10 Cu2 O9 85.3(2) . .
O7 Cu2 O9 178.4(3) 2_666 .
O5 Cu2 O113 102.9(8) . 2_666
O10 Cu2 O113 73.4(8) . 2_666
O7 Cu2 O113 77.6(9) 2_666 2_666
O9 Cu2 O113 101.3(9) . 2_666
O5 Cu2 O34 93.5(3) . .
O10 Cu2 O34 90.5(3) . .
O7 Cu2 O34 92.9(3) 2_666 .
O9 Cu2 O34 88.5(3) . .
O113 Cu2 O34 160.2(7) 2_666 .
O5 Cu2 Gd3 137.23(18) . .
O10 Cu2 Gd3 42.30(17) . .
O7 Cu2 Gd3 137.34(18) 2_666 .
O9 Cu2 Gd3 43.52(17) . .
O113 Cu2 Gd3 91.3(9) 2_666 .
O34 Cu2 Gd3 83.92(19) . .
O5 Cu2 Gd2 42.09(17) . .
O10 Cu2 Gd2 138.84(17) . .
O7 Cu2 Gd2 43.42(17) 2_666 .
O9 Cu2 Gd2 135.87(18) . .
O113 Cu2 Gd2 92.9(9) 2_666 .
O34 Cu2 Gd2 91.81(19) . .
Gd3 Cu2 Gd2 175.66(4) . .
O9 Cu3 O3 176.6(3) . .
O9 Cu3 O11 84.7(2) . 2_666
O3 Cu3 O11 95.3(2) . 2_666
O9 Cu3 O1 95.0(3) . .
O3 Cu3 O1 84.8(3) . .
O11 Cu3 O1 177.7(3) 2_666 .
O9 Cu3 O112 76.7(11) . .
O3 Cu3 O112 100.1(11) . .
O11 Cu3 O112 105.9(9) 2_666 .
O1 Cu3 O112 71.8(9) . .
O9 Cu3 O22 92.9(3) . .
O3 Cu3 O22 90.4(3) . .
O11 Cu3 O22 92.2(3) 2_666 .
O1 Cu3 O22 90.2(3) . .
O112 Cu3 O22 157.9(7) . .
O9 Cu3 O114 102.5(6) . 2_666
O3 Cu3 O114 74.2(6) . 2_666
O11 Cu3 O114 75.5(6) 2_666 2_666
O1 Cu3 O114 102.3(6) . 2_666
O112 Cu3 O114 42.4(8) . 2_666
O22 Cu3 O114 159.0(5) . 2_666
O9 Cu3 Gd1 137.64(18) . .
O3 Cu3 Gd1 42.62(17) . .
O11 Cu3 Gd1 137.62(17) 2_666 .
O1 Cu3 Gd1 42.81(17) . .
O112 Cu3 Gd1 89.9(11) . .
O22 Cu3 Gd1 84.83(19) . .
O114 Cu3 Gd1 92.9(7) 2_666 .
O9 Cu3 Gd3 41.77(18) . .
O3 Cu3 Gd3 138.37(18) . .
O11 Cu3 Gd3 43.07(17) 2_666 .
O1 Cu3 Gd3 136.77(18) . .
O112 Cu3 Gd3 94.0(11) . .
O22 Cu3 Gd3 90.74(19) . .
O114 Cu3 Gd3 91.5(7) 2_666 .
Gd1 Cu3 Gd3 175.52(4) . .
O8 Cu4 O3 93.8(3) 2_666 .
O8 Cu4 O7 84.4(3) 2_666 .
O3 Cu4 O7 178.1(3) . .
O8 Cu4 O4 176.8(2) 2_666 .
O3 Cu4 O4 84.4(3) . .
O7 Cu4 O4 97.3(3) . .
O8 Cu4 O24 95.0(3) 2_666 .
O3 Cu4 O24 90.8(3) . .
O7 Cu4 O24 90.0(3) . .
O4 Cu4 O24 87.8(3) . .
O8 Cu4 O114 73.6(6) 2_666 2_666
O3 Cu4 O114 76.3(7) . 2_666
O7 Cu4 O114 102.6(7) . 2_666
O4 Cu4 O114 103.3(6) . 2_666
O24 Cu4 O114 161.8(5) . 2_666
O8 Cu4 O113 103.5(8) 2_666 .
O3 Cu4 O113 103.2(10) . .
O7 Cu4 O113 76.7(10) . .
O4 Cu4 O113 74.3(8) . .
O24 Cu4 O113 155.8(7) . .
O114 Cu4 O113 42.2(7) 2_666 .
O8 Cu4 Gd1 135.98(19) 2_666 .
O3 Cu4 Gd1 42.34(18) . .
O7 Cu4 Gd1 139.51(18) . .
O4 Cu4 Gd1 42.54(18) . .
O24 Cu4 Gd1 84.23(17) . .
O114 Cu4 Gd1 94.2(7) 2_666 .
O113 Cu4 Gd1 92.9(11) . .
O8 Cu4 Gd2 41.31(19) 2_666 2_666
O3 Cu4 Gd2 135.07(19) . 2_666
O7 Cu4 Gd2 43.13(17) . 2_666
O4 Cu4 Gd2 140.48(19) . 2_666
O24 Cu4 Gd2 91.70(17) . 2_666
O114 Cu4 Gd2 88.7(7) 2_666 2_666
O113 Cu4 Gd2 92.0(11) . 2_666
Gd1 Cu4 Gd2 174.97(4) . 2_666
O12 Cu5 O6 93.5(2) 2_666 .
O12 Cu5 O11 84.8(2) 2_666 .
O6 Cu5 O11 178.2(2) . .
O12 Cu5 O8 177.6(3) 2_666 .
O6 Cu5 O8 85.2(3) . .
O11 Cu5 O8 96.4(3) . .
O12 Cu5 O114 104.1(7) 2_666 .
O6 Cu5 O114 101.3(7) . .
O11 Cu5 O114 78.6(7) . .
O8 Cu5 O114 74.2(7) . .
O12 Cu5 O30 94.1(3) 2_666 .
O6 Cu5 O30 90.2(3) . .
O11 Cu5 O30 90.6(3) . .
O8 Cu5 O30 87.9(3) . .
O114 Cu5 O30 157.7(6) . .
O12 Cu5 O111 75.3(5) 2_666 2_666
O6 Cu5 O111 76.5(7) . 2_666
O11 Cu5 O111 102.4(7) . 2_666
O8 Cu5 O111 102.5(5) . 2_666
O114 Cu5 O111 39.6(6) . 2_666
O30 Cu5 O111 162.2(5) . 2_666
O12 Cu5 Gd2 135.73(18) 2_666 .
O6 Cu5 Gd2 42.38(17) . .
O11 Cu5 Gd2 139.31(17) . .
O8 Cu5 Gd2 43.21(18) . .
O114 Cu5 Gd2 91.1(7) . .
O30 Cu5 Gd2 84.45(18) . .
O111 Cu5 Gd2 93.2(6) 2_666 .
O12 Cu5 Gd3 41.72(17) 2_666 2_666
O6 Cu5 Gd3 135.19(18) . 2_666
O11 Cu5 Gd3 43.20(17) . 2_666
O8 Cu5 Gd3 139.57(19) . 2_666
O114 Cu5 Gd3 93.9(7) . 2_666
O30 Cu5 Gd3 91.22(18) . 2_666
O111 Cu5 Gd3 90.1(6) 2_666 2_666
Gd2 Cu5 Gd3 174.89(4) . 2_666
O4 Cu6 O12 177.1(2) 2_666 .
O4 Cu6 O10 93.4(3) 2_666 .
O12 Cu6 O10 85.3(2) . .
O4 Cu6 O2 84.4(3) 2_666 .
O12 Cu6 O2 96.8(3) . .
O10 Cu6 O2 177.5(3) . .
O4 Cu6 O36 92.8(3) 2_666 .
O12 Cu6 O36 89.8(2) . .
O10 Cu6 O36 89.0(3) . .
O2 Cu6 O36 92.4(3) . .
O4 Cu6 O113 74.7(9) 2_666 2_666
O12 Cu6 O113 102.4(9) . 2_666
O10 Cu6 O113 72.2(10) . 2_666
O2 Cu6 O113 105.9(10) . 2_666
O36 Cu6 O113 156.4(7) . 2_666
O4 Cu6 O111 102.4(6) 2_666 .
O12 Cu6 O111 75.3(6) . .
O10 Cu6 O111 100.1(7) . .
O2 Cu6 O111 79.1(7) . .
O36 Cu6 O111 161.7(5) . .
O113 Cu6 O111 41.1(7) 2_666 .
O4 Cu6 Gd3 135.71(19) 2_666 .
O12 Cu6 Gd3 43.28(17) . .
O10 Cu6 Gd3 42.46(17) . .
O2 Cu6 Gd3 139.77(18) . .
O36 Cu6 Gd3 84.46(17) . .
O113 Cu6 Gd3 90.7(11) 2_666 .
O111 Cu6 Gd3 91.6(7) . .
O4 Cu6 Gd1 41.13(18) 2_666 2_666
O12 Cu6 Gd1 140.14(18) . 2_666
O10 Cu6 Gd1 134.53(17) . 2_666
O2 Cu6 Gd1 43.37(18) . 2_666
O36 Cu6 Gd1 91.65(17) . 2_666
O113 Cu6 Gd1 91.6(11) 2_666 2_666
O111 Cu6 Gd1 93.1(7) . 2_666
Gd3 Cu6 Gd1 174.98(4) . 2_666
O25 Cu7 O13 93.6(4) . .
O25 Cu7 N1 97.0(5) . .
O13 Cu7 N1 168.7(5) . .
O25 Cu7 O21 174.0(4) . .
O13 Cu7 O21 85.0(3) . .
N1 Cu7 O21 84.0(5) . .
O25 Cu7 Cu8 78.1(3) . .
O13 Cu7 Cu8 40.0(2) . .
N1 Cu7 Cu8 139.2(4) . .
O21 Cu7 Cu8 97.3(2) . .
O25 Cu7 O51 140.9(4) . .
O13 Cu7 O51 125.3(2) . .
N1 Cu7 O51 44.5(4) . .
O21 Cu7 O51 41.3(2) . .
Cu8 Cu7 O51 132.95(9) . .
O25 Cu7 O52 142.6(4) . .
O13 Cu7 O52 81.4(2) . .
N1 Cu7 O52 92.5(4) . .
O21 Cu7 O52 43.0(2) . .
Cu8 Cu7 O52 116.07(10) . .
O51 Cu7 O52 54.23(13) . .
O26 Cu8 O23 177.7(4) . .
O26 Cu8 O13 93.7(4) . .
O23 Cu8 O13 84.6(3) . .
O26 Cu8 N2 96.4(4) . .
O23 Cu8 N2 85.4(4) . .
O13 Cu8 N2 169.7(4) . .
O26 Cu8 O161 90.6(5) . .
O23 Cu8 O161 91.0(4) . .
O13 Cu8 O161 88.9(4) . .
N2 Cu8 O161 89.0(6) . .
O26 Cu8 Cu7 80.1(3) . .
O23 Cu8 Cu7 97.6(2) . .
O13 Cu8 Cu7 40.2(2) . .
N2 Cu8 Cu7 144.2(5) . .
O161 Cu8 Cu7 126.4(4) . .
O26 Cu8 Gd1 134.7(3) . .
O23 Cu8 Gd1 43.7(2) . .
O13 Cu8 Gd1 41.03(19) . .
N2 Cu8 Gd1 128.8(3) . .
O161 Cu8 Gd1 87.3(3) . .
Cu7 Cu8 Gd1 65.49(4) . .
O26 Cu8 O51 111.9(4) . .
O23 Cu8 O51 65.8(2) . .
O13 Cu8 O51 54.6(2) . .
N2 Cu8 O51 122.6(4) . .
O161 Cu8 O51 136.7(4) . .
Cu7 Cu8 O51 35.06(7) . .
Gd1 Cu8 O51 50.31(8) . .
O31 Cu9 O14 94.2(4) . .
O31 Cu9 N4 97.2(6) . .
O14 Cu9 N4 168.4(6) . .
O31 Cu9 O27 171.9(5) . .
O14 Cu9 O27 84.3(3) . .
N4 Cu9 O27 84.6(6) . .
O31 Cu9 Cu10 77.4(4) . .
O14 Cu9 Cu10 38.5(2) . .
N4 Cu9 Cu10 147.3(6) . .
O27 Cu9 Cu10 96.8(2) . .
O31 Cu9 O53 135.8(3) . .
O14 Cu9 O53 122.3(2) . .
N4 Cu9 O53 48.6(5) . .
O27 Cu9 O53 41.8(2) . .
Cu10 Cu9 O53 114.80(12) . .
O31 Cu9 O54 134.3(3) . .
O14 Cu9 O54 120.9(2) . .
N4 Cu9 O54 50.6(5) . .
O27 Cu9 O54 42.5(2) . .
Cu10 Cu9 O54 111.20(9) . .
O53 Cu9 O54 4.04(13) . .
O32 Cu10 O14 97.6(4) . .
O32 Cu10 N5 94.2(5) . .
O14 Cu10 N5 168.1(5) . .
O32 Cu10 O29 173.2(4) . .
O14 Cu10 O29 83.9(3) . .
N5 Cu10 O29 84.3(5) . .
O32 Cu10 Cu9 79.4(4) . .
O14 Cu10 Cu9 38.8(2) . .
N5 Cu10 Cu9 146.0(5) . .
O29 Cu10 Cu9 98.1(2) . .
O32 Cu10 O53 113.2(4) . .
O14 Cu10 O53 71.8(2) . .
N5 Cu10 O53 104.1(4) . .
O29 Cu10 O53 60.9(2) . .
Cu9 Cu10 O53 50.99(10) . .
O32 Cu10 O55 142.4(4) . .
O14 Cu10 O55 64.3(2) . .
N5 Cu10 O55 106.1(4) . .
O29 Cu10 O55 33.2(2) . .
Cu9 Cu10 O55 65.98(6) . .
O53 Cu10 O55 31.74(9) . .
O37 Cu11 O33 174.5(4) . .
O37 Cu11 N7 96.7(5) . .
O33 Cu11 N7 84.3(4) . .
O37 Cu11 O15 95.1(3) . .
O33 Cu11 O15 83.8(3) . .
N7 Cu11 O15 168.1(4) . .
O37 Cu11 Cu12 78.1(3) . .
O33 Cu11 Cu12 97.8(2) . .
N7 Cu11 Cu12 142.1(4) . .
O15 Cu11 Cu12 39.77(19) . .
O37 Cu11 O56 117.4(3) . .
O33 Cu11 O56 66.5(3) . .
N7 Cu11 O56 117.0(4) . .
O15 Cu11 O56 58.3(2) . .
Cu12 Cu11 O56 98.04(16) . .
O37 Cu11 O57 140.7(3) . .
O33 Cu11 O57 39.3(2) . .
N7 Cu11 O57 45.4(4) . .
O15 Cu11 O57 122.7(2) . .
Cu12 Cu11 O57 123.21(7) . .
O56 Cu11 O57 93.63(16) . .
N8 Cu12 O38 96.5(5) . .
N8 Cu12 O15 169.5(5) . .
O38 Cu12 O15 93.4(3) . .
N8 Cu12 O35 87.3(5) . .
O38 Cu12 O35 174.1(3) . .
O15 Cu12 O35 83.1(3) . .
N8 Cu12 O131 92.4(6) . .
O38 Cu12 O131 87.9(5) . .
O15 Cu12 O131 84.8(5) . .
O35 Cu12 O131 96.4(5) . .
N8 Cu12 Cu11 145.5(4) . .
O38 Cu12 Cu11 78.9(3) . .
O15 Cu12 Cu11 40.4(2) . .
O35 Cu12 Cu11 95.4(2) . .
O131 Cu12 Cu11 121.3(4) . .
N8 Cu12 O56 142.7(5) . .
O38 Cu12 O56 106.1(3) . .
O15 Cu12 O56 29.2(3) . .
O35 Cu12 O56 72.9(2) . .
O131 Cu12 O56 60.0(4) . .
Cu11 Cu12 O56 69.46(15) . .
O22 C1 O21 125.6(10) . .
O22 C1 C2 118.9(12) . .
O21 C1 C2 115.5(10) . .
C1 C2 N1 112.1(13) . .
C1 C2 H2A 109.2 . .
N1 C2 H2A 109.2 . .
C1 C2 H2B 109.2 . .
N1 C2 H2B 109.2 . .
H2A C2 H2B 107.9 . .
O24 C3 O23 125.3(9) . .
O24 C3 C4 119.6(10) . .
O23 C3 C4 115.0(10) . .
N2 C4 C3 113.8(11) . .
N2 C4 H4A 108.8 . .
C3 C4 H4A 108.8 . .
N2 C4 H4B 108.8 . .
C3 C4 H4B 108.8 . .
H4A C4 H4B 107.7 . .
O26 C5 O25 127.0(13) . .
O26 C5 C6 119.8(15) . .
O25 C5 C6 113.2(16) . .
C7 C6 C5 112.6(17) . .
C7 C6 H6A 109.1 . .
C5 C6 H6A 109.1 . .
C7 C6 H6B 109.1 . .
C5 C6 H6B 109.1 . .
H6A C6 H6B 107.8 . .
N3 C7 C6 116.2(18) . .
N3 C7 H7A 108.2 . .
C6 C7 H7A 108.2 . .
N3 C7 H7B 108.2 . .
C6 C7 H7B 108.2 . .
H7A C7 H7B 107.4 . .
O28 C8 O27 123.3(9) . .
O28 C8 C9 120.3(11) . .
O27 C8 C9 116.3(11) . .
C8 C9 N4 111.9(12) . .
C8 C9 H9A 109.2 . .
N4 C9 H9A 109.2 . .
C8 C9 H9B 109.2 . .
N4 C9 H9B 109.2 . .
H9A C9 H9B 107.9 . .
O30 C10 O29 124.5(10) . .
O30 C10 C11 118.4(12) . .
O29 C10 C11 117.1(10) . .
C10 C11 N5 110.4(12) . .
C10 C11 H11A 109.6 . .
N5 C11 H11A 109.6 . .
C10 C11 H11B 109.6 . .
N5 C11 H11B 109.6 . .
H11A C11 H11B 108.1 . .
O32 C12 O31 128.7(12) . .
O32 C12 C13 122.6(18) . .
O31 C12 C13 108.7(19) . .
C14 C13 C12 112(2) . .
C14 C13 H13A 109.2 . .
C12 C13 H13A 109.2 . .
C14 C13 H13B 109.2 . .
C12 C13 H13B 109.2 . .
H13A C13 H13B 107.9 . .
C13 C14 N6 111(2) . .
C13 C14 H14A 109.5 . .
N6 C14 H14A 109.5 . .
C13 C14 H14B 109.5 . .
N6 C14 H14B 109.5 . .
H14A C14 H14B 108.1 . .
O34 C15 O33 122.7(10) . .
O34 C15 C16 120.5(11) . .
O33 C15 C16 116.8(12) . .
N7 C16 C15 114.0(12) . .
N7 C16 H16A 108.8 . .
C15 C16 H16A 108.8 . .
N7 C16 H16B 108.8 . .
C15 C16 H16B 108.8 . .
H16A C16 H16B 107.7 . .
O36 C17 O35 123.3(9) . .
O36 C17 C18 117.9(11) . .
O35 C17 C18 118.8(11) . .
C17 C18 N8 108.2(11) . .
C17 C18 H18A 110.1 . .
N8 C18 H18A 110.1 . .
C17 C18 H18B 110.1 . .
N8 C18 H18B 110.1 . .
H18A C18 H18B 108.4 . .
O37 C19 O38 126.2(11) . .
O37 C19 C20 118.2(13) . .
O38 C19 C20 115.7(12) . .
C21 C20 C19 115.6(14) . .
C21 C20 H20A 108.4 . .
C19 C20 H20A 108.4 . .
C21 C20 H20B 108.4 . .
C19 C20 H20B 108.4 . .
H20A C20 H20B 107.5 . .
N9 C21 C20 114.5(14) . .
N9 C21 H21A 108.6 . .
C20 C21 H21A 108.6 . .
N9 C21 H21B 108.6 . .
C20 C21 H21B 108.6 . .
H21A C21 H21B 107.6 . .
C2 N1 Cu7 110.2(9) . .
C2 N1 H1A 109.6 . .
Cu7 N1 H1A 109.6 . .
C2 N1 H1B 109.6 . .
Cu7 N1 H1B 109.6 . .
H1A N1 H1B 108.1 . .
C4 N2 Cu8 109.0(8) . .
C4 N2 H2C 109.9 . .
Cu8 N2 H2C 109.9 . .
C4 N2 H2D 109.9 . .
Cu8 N2 H2D 109.9 . .
H2C N2 H2D 108.3 . .
C7 N3 H3A 120.0 . .
C7 N3 H3B 120.0 . .
H3A N3 H3B 120.0 . .
C9 N4 Cu9 107.8(10) . .
C9 N4 H4C 110.1 . .
Cu9 N4 H4C 110.1 . .
C9 N4 H4D 110.1 . .
Cu9 N4 H4D 110.1 . .
H4C N4 H4D 108.5 . .
C11 N5 Cu10 110.9(9) . .
C11 N5 H5A 109.5 . .
Cu10 N5 H5A 109.5 . .
C11 N5 H5B 109.5 . .
Cu10 N5 H5B 109.5 . .
H5A N5 H5B 108.1 . .
C14 N6 H6C 120.0 . .
C14 N6 H6D 120.0 . .
H6C N6 H6D 120.0 . .
C16 N7 Cu11 108.9(8) . .
C16 N7 H7C 109.9 . .
Cu11 N7 H7C 109.9 . .
C16 N7 H7D 109.9 . .
Cu11 N7 H7D 109.9 . .
H7C N7 H7D 108.3 . .
C18 N8 Cu12 107.9(8) . .
C18 N8 H8A 110.1 . .
Cu12 N8 H8A 110.1 . .
C18 N8 H8B 110.1 . .
Cu12 N8 H8B 110.1 . .
H8A N8 H8B 108.4 . .
C21 N9 H9C 120.0 . .
C21 N9 H9D 120.0 . .
H9C N9 H9D 120.0 . .
Cu1 O1 Cu3 120.2(3) . .
Cu1 O1 Gd1 106.3(3) . .
Cu3 O1 Gd1 103.8(2) . .
Cu1 O1 H1C 108.6 . .
Cu3 O1 H1C 108.6 . .
Gd1 O1 H1C 108.6 . .
Cu1 O2 Cu6 114.1(3) 2_666 .
Cu1 O2 Gd1 103.9(3) 2_666 2_666
Cu6 O2 Gd1 103.6(2) . 2_666
Cu1 O2 H2E 111.6 2_666 .
Cu6 O2 H2E 111.6 . .
Gd1 O2 H2E 111.6 2_666 .
Cu3 O3 Cu4 118.8(3) . .
Cu3 O3 Gd1 104.2(2) . .
Cu4 O3 Gd1 104.6(3) . .
Cu3 O3 H3D 109.6 . .
Cu4 O3 H3D 109.6 . .
Gd1 O3 H3D 109.6 . .
Cu6 O4 Cu4 117.8(3) 2_666 .
Cu6 O4 Gd1 106.7(2) 2_666 .
Cu4 O4 Gd1 103.7(3) . .
Cu6 O4 H4E 109.4 2_666 .
Cu4 O4 H4E 109.4 . .
Gd1 O4 H4E 109.4 . .
Cu2 O5 Cu1 120.8(3) . .
Cu2 O5 Gd2 105.9(2) . .
Cu1 O5 Gd2 102.1(3) . .
Cu2 O5 H5C 109.1 . .
Cu1 O5 H5C 109.1 . .
Gd2 O5 H5C 109.1 . .
Cu1 O6 Cu5 117.7(3) . .
Cu1 O6 Gd2 104.5(3) . .
Cu5 O6 Gd2 104.2(2) . .
Cu1 O6 H6F 110.0 . .
Cu5 O6 H6F 110.0 . .
Gd2 O6 H6F 110.0 . .
Cu2 O7 Cu4 114.0(3) 2_666 .
Cu2 O7 Gd2 103.6(2) 2_666 2_666
Cu4 O7 Gd2 104.0(3) . 2_666
Cu2 O7 H7E 111.6 2_666 .
Cu4 O7 H7E 111.6 . .
Gd2 O7 H7E 111.6 2_666 .
Cu4 O8 Cu5 117.7(3) 2_666 .
Cu4 O8 Gd2 106.7(3) 2_666 .
Cu5 O8 Gd2 103.0(2) . .
Cu4 O8 H8C 109.7 2_666 .
Cu5 O8 H8C 109.7 . .
Gd2 O8 H8C 109.7 . .
Cu3 O9 Cu2 119.4(3) . .
Cu3 O9 Gd3 106.0(3) . .
Cu2 O9 Gd3 102.7(2) . .
Cu3 O9 H9F 109.4 . .
Cu2 O9 H9F 109.4 . .
Gd3 O9 H9F 109.4 . .
Cu2 O10 Cu6 119.7(3) . .
Cu2 O10 Gd3 104.6(2) . .
Cu6 O10 Gd3 104.0(2) . .
Cu2 O10 H10A 109.4 . .
Cu6 O10 H10A 109.4 . .
Gd3 O10 H10A 109.4 . .
Cu3 O11 Cu5 115.5(3) 2_666 .
Cu3 O11 Gd3 104.3(2) 2_666 2_666
Cu5 O11 Gd3 103.9(2) . 2_666
Cu3 O11 H11E 110.9 2_666 .
Cu5 O11 H11E 110.9 . .
Gd3 O11 H11E 110.9 2_666 .
Cu6 O12 Cu5 117.2(3) . 2_666
Cu6 O12 Gd3 103.3(2) . .
Cu5 O12 Gd3 105.9(2) 2_666 .
Cu6 O12 H12A 110.0 . .
Cu5 O12 H12A 110.0 2_666 .
Gd3 O12 H12A 110.0 . .
Cu8 O13 Cu7 99.7(3) . .
Cu8 O13 Gd1 107.3(3) . .
Cu7 O13 Gd1 107.9(3) . .
Cu8 O13 H13C 113.6 . .
Cu7 O13 H13C 113.6 . .
Gd1 O13 H13C 113.6 . .
Cu10 O14 Cu9 102.7(3) . .
Cu10 O14 Gd2 109.1(3) . .
Cu9 O14 Gd2 108.3(3) . .
Cu10 O14 H14C 112.1 . .
Cu9 O14 H14C 112.1 . .
Gd2 O14 H14C 112.1 . .
Cu12 O15 Cu11 99.9(3) . .
Cu12 O15 Gd3 109.7(3) . .
Cu11 O15 Gd3 107.9(3) . .
Cu12 O15 H15A 112.8 . .
Cu11 O15 H15A 112.8 . .
Gd3 O15 H15A 112.8 . .
C1 O21 Cu7 117.9(6) . .
C1 O21 Gd1 138.9(6) . .
Cu7 O21 Gd1 103.0(3) . .
C1 O22 Cu3 124.5(8) . .
C3 O23 Cu8 116.3(6) . .
C3 O23 Gd1 139.5(6) . .
Cu8 O23 Gd1 104.2(3) . .
C3 O24 Cu4 124.1(7) . .
C5 O25 Cu7 127.6(10) . .
C5 O26 Cu8 127.0(10) . .
C8 O27 Cu9 117.2(6) . .
C8 O27 Gd2 139.7(6) . .
Cu9 O27 Gd2 102.8(3) . .
C8 O28 Cu1 126.3(7) . .
C10 O29 Cu10 116.8(6) . .
C10 O29 Gd2 139.3(6) . .
Cu10 O29 Gd2 103.8(3) . .
C10 O30 Cu5 125.1(8) . .
C12 O31 Cu9 126.7(10) . .
C12 O32 Cu10 127.1(10) . .
C15 O33 Cu11 115.3(7) . .
C15 O33 Gd3 140.7(7) . .
Cu11 O33 Gd3 104.0(3) . .
C15 O34 Cu2 125.9(7) . .
C17 O35 Cu12 116.0(6) . .
C17 O35 Gd3 139.7(6) . .
Cu12 O35 Gd3 104.3(3) . .
C17 O36 Cu6 125.4(6) . .
C19 O37 Cu11 129.0(8) . .
C19 O38 Cu12 127.3(8) . .
Cu7 O51 Cu8 11.99(3) . .
O111 Cl1 O111 180.000(7) . 2_666
O111 Cl1 O114 67.1(12) . 2_666
O111 Cl1 O114 112.9(12) 2_666 2_666
O111 Cl1 O114 112.9(12) . .
O111 Cl1 O114 67.1(12) 2_666 .
O114 Cl1 O114 180(2) 2_666 .
O111 Cl1 O113 110.9(14) . .
O111 Cl1 O113 69.1(14) 2_666 .
O114 Cl1 O113 70.2(13) 2_666 .
O114 Cl1 O113 109.8(13) . .
O111 Cl1 O113 69.1(14) . 2_666
O111 Cl1 O113 110.9(14) 2_666 2_666
O114 Cl1 O113 109.8(13) 2_666 2_666
O114 Cl1 O113 70.2(13) . 2_666
O113 Cl1 O113 180.0(15) . 2_666
O111 Cl1 O112 70.9(13) . 2_666
O111 Cl1 O112 109.1(13) 2_666 2_666
O114 Cl1 O112 109.7(14) 2_666 2_666
O114 Cl1 O112 70.3(14) . 2_666
O113 Cl1 O112 75.9(13) . 2_666
O113 Cl1 O112 104.1(13) 2_666 2_666
O111 Cl1 O112 109.1(13) . .
O111 Cl1 O112 70.9(13) 2_666 .
O114 Cl1 O112 70.3(14) 2_666 .
O114 Cl1 O112 109.7(14) . .
O113 Cl1 O112 104.1(13) . .
O113 Cl1 O112 75.9(13) 2_666 .
O112 Cl1 O112 180(2) 2_666 .
Cl1 O111 O114 57.1(9) . 2_666
Cl1 O111 O113 57.6(10) . 2_666
O114 O111 O113 95.9(17) 2_666 2_666
Cl1 O111 O112 57.1(9) . 2_666
O114 O111 O112 94.7(15) 2_666 2_666
O113 O111 O112 89.9(16) 2_666 2_666
Cl1 O111 Cu5 125.5(14) . 2_666
O114 O111 Cu5 68.5(13) 2_666 2_666
O113 O111 Cu5 132(2) 2_666 2_666
O112 O111 Cu5 134.4(19) 2_666 2_666
Cl1 O111 Cu6 126.9(13) . .
O114 O111 Cu6 137.0(19) 2_666 .
O113 O111 Cu6 69.3(14) 2_666 .
O112 O111 Cu6 124(2) 2_666 .
Cu5 O111 Cu6 91.5(6) 2_666 .
Cl1 O111 Cu1 123.0(15) . 2_666
O114 O111 Cu1 127.4(16) 2_666 2_666
O113 O111 Cu1 130(2) 2_666 2_666
O112 O111 Cu1 66.1(16) 2_666 2_666
Cu5 O111 Cu1 90.4(6) 2_666 2_666
Cu6 O111 Cu1 88.5(7) . 2_666
Cl1 O112 O114 52.8(9) . 2_666
Cl1 O112 O111 52.0(9) . 2_666
O114 O112 O111 88.9(15) 2_666 2_666
Cl1 O112 Cu3 128(2) . .
O114 O112 Cu3 75.1(19) 2_666 .
O111 O112 Cu3 141(3) 2_666 .
Cl1 O112 Cu1 124(2) . .
O114 O112 Cu1 140(3) 2_666 .
O111 O112 Cu1 71.9(19) 2_666 .
Cu3 O112 Cu1 97.4(9) . .
Cl1 O113 O111 53.3(9) . 2_666
Cl1 O113 O114 53.4(9) . 2_666
O111 O113 O114 91.0(16) 2_666 2_666
Cl1 O113 Cu2 124(2) . 2_666
O111 O113 Cu2 132(2) 2_666 2_666
O114 O113 Cu2 127(2) 2_666 2_666
Cl1 O113 Cu4 122(2) . .
O111 O113 Cu4 132(3) 2_666 .
O114 O113 Cu4 68.9(19) 2_666 .
Cu2 O113 Cu4 91.5(10) 2_666 .
Cl1 O113 Cu6 123(2) . 2_666
O111 O113 Cu6 69.6(17) 2_666 2_666
O114 O113 Cu6 133(3) 2_666 2_666
Cu2 O113 Cu6 94.5(10) 2_666 2_666
Cu4 O113 Cu6 92.9(10) . 2_666
Cl1 O114 O111 55.8(9) . 2_666
Cl1 O114 O113 56.4(10) . 2_666
O111 O114 O113 94.5(16) 2_666 2_666
Cl1 O114 O112 56.9(10) . 2_666
O111 O114 O112 93.3(16) 2_666 2_666
O113 O114 O112 88.8(16) 2_666 2_666
Cl1 O114 Cu5 127.7(15) . .
O111 O114 Cu5 71.9(13) 2_666 .
O113 O114 Cu5 137(2) 2_666 .
O112 O114 Cu5 132(2) 2_666 .
Cl1 O114 Cu4 125.3(16) . 2_666
O111 O114 Cu4 138.0(19) 2_666 2_666
O113 O114 Cu4 69.0(17) 2_666 2_666
O112 O114 Cu4 123(2) 2_666 2_666
Cu5 O114 Cu4 93.7(7) . 2_666
Cl1 O114 Cu3 119.2(15) . 2_666
O111 O114 Cu3 127.5(18) 2_666 2_666
O113 O114 Cu3 128(2) 2_666 2_666
O112 O114 Cu3 62.4(16) 2_666 2_666
Cu5 O114 Cu3 90.0(7) . 2_666
Cu4 O114 Cu3 90.6(7) 2_666 2_666
O124 Cl2 O123 110.8(7) . .
O124 Cl2 O122 109.9(7) . .
O123 Cl2 O122 110.3(7) . .
O124 Cl2 O121 110.9(6) . .
O123 Cl2 O121 106.6(7) . .
O122 Cl2 O121 108.2(6) . .
O131 Cl3 O133 117.9(10) . .
O131 Cl3 O132 117.0(10) . .
O133 Cl3 O132 115.1(9) . .
O131 Cl3 O134 98.7(9) . .
O133 Cl3 O134 101.2(10) . .
O132 Cl3 O134 101.9(9) . .
Cl3 O131 Cu12 149.8(11) . .
O144 Cl4 O143 112.5(13) . .
O144 Cl4 O141 112.7(12) . .
O143 Cl4 O141 105.3(12) . .
O144 Cl4 O142 108.6(13) . .
O143 Cl4 O142 108.1(13) . .
O141 Cl4 O142 109.7(13) . .
O154 Cl5 O152 117.6(10) . .
O154 Cl5 O151 113.5(10) . .
O152 Cl5 O151 110.5(8) . .
O154 Cl5 O153 108.0(10) . .
O152 Cl5 O153 104.4(10) . .
O151 Cl5 O153 101.0(9) . .
O161 Cl6 O163 113.3(11) . .
O161 Cl6 O162 108.8(12) . .
O163 Cl6 O162 110.7(12) . .
O161 Cl6 O164 107.9(13) . .
O163 Cl6 O164 108.4(13) . .
O162 Cl6 O164 107.5(13) . .
Cl6 O161 Cu8 131.0(10) . .
O173 Cl7 O172 112.5(13) . .
O173 Cl7 O174 110.5(13) . .
O172 Cl7 O174 109.8(13) . .
O173 Cl7 O171 107.9(13) . .
O172 Cl7 O171 107.3(13) . .
O174 Cl7 O171 108.7(12) . .
O181 Cl8 O184 113.6(15) . .
O181 Cl8 O182 110.7(14) . .
O184 Cl8 O182 108.6(14) . .
O181 Cl8 O183 109.9(14) . .
O184 Cl8 O183 108.3(14) . .
O182 Cl8 O183 105.3(12) . .
O192 Cl9 O194 119.6(10) . .
O192 Cl9 O191 116.1(9) . .
O194 Cl9 O191 111.3(9) . .
O192 Cl9 O193 102.7(9) . .
O194 Cl9 O193 100.6(9) . .
O191 Cl9 O193 103.1(8) . .
O203 Cl10 O204 114.4(15) . .
O203 Cl10 O202 113.0(15) . .
O204 Cl10 O202 108.9(15) . .
O203 Cl10 O201 109.1(14) . .
O204 Cl10 O201 106.7(15) . .
O202 Cl10 O201 104.1(13) . .
Cu9 O53 Cu10 14.21(3) . .
Cu11 O56 Cu12 12.50(3) . .
O213 Cl11 O212 112.6(15) . .
O213 Cl11 O214 114.1(15) . .
O212 Cl11 O214 110.6(14) . .
O213 Cl11 O211 109.2(14) . .
O212 Cl11 O211 103.5(13) . .
O214 Cl11 O211 106.1(14) . .

loop_
_geom_bond_atom_site_label_1
_geom_bond_atom_site_label_2
_geom_bond_distance
_geom_bond_site_symmetry_2
Gd1 O3 2.429(6) .
Gd1 O4 2.429(6) .
Gd1 O1 2.434(6) .
Gd1 O13 2.450(6) .
Gd1 O39 2.468(7) .
Gd1 O2 2.499(6) 2_666
Gd1 O40 2.500(8) .
Gd1 O23 2.540(6) .
Gd1 O21 2.579(7) .
Gd1 Cu3 3.4782(11) .
Gd1 Cu4 3.4903(12) .
Gd1 Cu1 3.5336(10) .
Gd2 O6 2.419(6) .
Gd2 O14 2.442(6) .
Gd2 O8 2.445(6) .
Gd2 O41 2.455(8) .
Gd2 O42 2.461(7) .
Gd2 O5 2.464(6) .
Gd2 O7 2.500(6) 2_666
Gd2 O29 2.567(7) .
Gd2 O27 2.570(7) .
Gd2 Cu1 3.4784(10) .
Gd2 Cu5 3.4796(11) .
Gd2 Cu2 3.5357(11) .
Gd3 O10 2.418(6) .
Gd3 O15 2.441(7) .
Gd3 O12 2.449(6) .
Gd3 O9 2.455(6) .
Gd3 O44 2.458(7) .
Gd3 O43 2.464(8) .
Gd3 O11 2.496(6) 2_666
Gd3 O33 2.550(7) .
Gd3 O35 2.579(7) .
Gd3 Cu6 3.4764(12) .
Gd3 Cu2 3.4780(11) .
Gd3 Cu5 3.5397(12) 2_666
Cu1 O6 1.965(6) .
Cu1 O1 1.968(6) .
Cu1 O2 1.971(6) 2_666
Cu1 O5 1.991(6) .
Cu1 O28 2.315(7) .
Cu1 O112 2.32(3) .
Cu1 O111 2.41(3) 2_666
Cu2 O5 1.950(6) .
Cu2 O10 1.965(6) .
Cu2 O7 1.980(6) 2_666
Cu2 O9 1.984(6) .
Cu2 O113 2.30(4) 2_666
Cu2 O34 2.306(8) .
Cu3 O9 1.964(6) .
Cu3 O3 1.965(6) .
Cu3 O11 1.970(6) 2_666
Cu3 O1 1.972(6) .
Cu3 O112 2.23(3) .
Cu3 O22 2.296(7) .
Cu3 O114 2.43(3) 2_666
Cu4 O8 1.963(6) 2_666
Cu4 O3 1.969(6) .
Cu4 O7 1.983(6) .
Cu4 O4 1.995(6) .
Cu4 O24 2.314(7) .
Cu4 O114 2.34(3) 2_666
Cu4 O113 2.34(4) .
Cu4 Gd2 3.5482(12) 2_666
Cu5 O12 1.972(6) 2_666
Cu5 O6 1.977(6) .
Cu5 O11 1.980(6) .
Cu5 O8 1.985(6) .
Cu5 O114 2.29(2) .
Cu5 O30 2.321(7) .
Cu5 O111 2.34(2) 2_666
Cu5 Gd3 3.5396(12) 2_666
Cu6 O4 1.967(6) 2_666
Cu6 O12 1.967(6) .
Cu6 O10 1.982(6) .
Cu6 O2 1.986(6) .
Cu6 O36 2.334(7) .
Cu6 O113 2.34(3) 2_666
Cu6 O111 2.35(2) .
Cu6 Gd1 3.5373(11) 2_666
Cu7 O25 1.936(9) .
Cu7 O13 1.966(8) .
Cu7 N1 1.971(14) .
Cu7 O21 1.973(6) .
Cu7 Cu8 2.999(2) .
Cu7 O51 8.297(14) .
Cu7 O52 12.883(15) .
Cu8 O26 1.925(9) .
Cu8 O23 1.953(7) .
Cu8 O13 1.958(7) .
Cu8 N2 1.968(12) .
Cu8 O161 2.519(16) .
Cu8 O51 10.571(14) .
Cu9 O31 1.957(10) .
Cu9 O14 1.963(7) .
Cu9 N4 1.983(15) .
Cu9 O27 1.988(7) .
Cu9 Cu10 3.055(2) .
Cu9 O53 9.670(16) .
Cu9 O54 16.442(18) .
Cu10 O32 1.923(9) .
Cu10 O14 1.949(8) .
Cu10 N5 1.964(13) .
Cu10 O29 1.966(6) .
Cu10 O53 11.297(16) .
Cu10 O55 17.585(15) .
Cu11 O37 1.947(8) .
Cu11 O33 1.983(7) .
Cu11 N7 1.983(11) .
Cu11 O15 1.983(7) .
Cu11 Cu12 3.0173(19) .
Cu11 O56 13.06(3) .
Cu11 O57 17.926(17) .
Cu12 N8 1.940(11) .
Cu12 O38 1.956(8) .
Cu12 O15 1.959(7) .
Cu12 O35 1.967(7) .
Cu12 O131 2.410(11) .
Cu12 O56 13.80(3) .
C1 O22 1.239(13) .
C1 O21 1.267(14) .
C1 C2 1.512(17) .
C2 N1 1.51(2) .
C2 H2A 0.9700 .
C2 H2B 0.9700 .
C3 O24 1.225(13) .
C3 O23 1.286(13) .
C3 C4 1.504(15) .
C4 N2 1.484(18) .
C4 H4A 0.9700 .
C4 H4B 0.9700 .
C5 O26 1.24(2) .
C5 O25 1.30(2) .
C5 C6 1.58(2) .
C6 C7 1.495(17) .
C6 H6A 0.9700 .
C6 H6B 0.9700 .
C7 N3 1.428(16) .
C7 H7A 0.9700 .
C7 H7B 0.9700 .
C8 O28 1.227(13) .
C8 O27 1.293(12) .
C8 C9 1.479(19) .
C9 N4 1.61(2) .
C9 H9A 0.9700 .
C9 H9B 0.9700 .
C10 O30 1.232(13) .
C10 O29 1.291(14) .
C10 C11 1.496(16) .
C11 N5 1.542(19) .
C11 H11A 0.9700 .
C11 H11B 0.9700 .
C12 O32 1.24(2) .
C12 O31 1.29(2) .
C12 C13 1.574(19) .
C13 C14 1.48(3) .
C13 H13A 0.9700 .
C13 H13B 0.9700 .
C14 N6 1.50(4) .
C14 H14A 0.9700 .
C14 H14B 0.9700 .
C15 O34 1.263(14) .
C15 O33 1.272(13) .
C15 C16 1.479(17) .
C16 N7 1.472(19) .
C16 H16A 0.9700 .
C16 H16B 0.9700 .
C17 O36 1.246(13) .
C17 O35 1.294(12) .
C17 C18 1.512(15) .
C18 N8 1.67(2) .
C18 H18A 0.9700 .
C18 H18B 0.9700 .
C19 O37 1.253(15) .
C19 O38 1.264(15) .
C19 C20 1.503(18) .
C20 C21 1.49(2) .
C20 H20A 0.9700 .
C20 H20B 0.9700 .
C21 N9 1.48(2) .
C21 H21A 0.9700 .
C21 H21B 0.9700 .
N1 H1A 0.9000 .
N1 H1B 0.9000 .
N2 H2C 0.9000 .
N2 H2D 0.9000 .
N3 H3A 0.8600 .
N3 H3B 0.8600 .
N4 H4C 0.9000 .
N4 H4D 0.9000 .
N5 H5A 0.9000 .
N5 H5B 0.9000 .
N6 H6C 0.8600 .
N6 H6D 0.8600 .
N7 H7C 0.9000 .
N7 H7D 0.9000 .
N8 H8A 0.9000 .
N8 H8B 0.9000 .
N9 H9C 0.8600 .
N9 H9D 0.8600 .
O1 H1C 0.9800 .
O2 Cu1 1.971(6) 2_666
O2 Gd1 2.499(6) 2_666
O2 H2E 0.9800 .
O3 H3D 0.9800 .
O4 Cu6 1.967(6) 2_666
O4 H4E 0.9800 .
O5 H5C 0.9800 .
O6 H6F 0.9800 .
O7 Cu2 1.980(6) 2_666
O7 Gd2 2.500(6) 2_666
O7 H7E 0.9800 .
O8 Cu4 1.963(6) 2_666
O8 H8C 0.9800 .
O9 H9F 0.9800 .
O10 H10A 0.9800 .
O11 Cu3 1.970(6) 2_666
O11 Gd3 2.496(6) 2_666
O11 H11E 0.9800 .
O12 Cu5 1.972(6) 2_666
O12 H12A 0.9800 .
O13 H13C 0.9800 .
O14 H14C 0.9800 .
O15 H15A 0.9800 .
Cl1 O111 1.413(13) .
Cl1 O111 1.413(13) 2_666
Cl1 O114 1.434(14) 2_666
Cl1 O114 1.434(14) .
Cl1 O113 1.488(15) .
Cl1 O113 1.488(15) 2_666
Cl1 O112 1.507(16) 2_666
Cl1 O112 1.507(16) .
O111 O114 1.57(3) 2_666
O111 O113 1.65(3) 2_666
O111 O112 1.70(3) 2_666
O111 Cu5 2.34(2) 2_666
O111 Cu1 2.41(3) 2_666
O112 O114 1.69(3) 2_666
O112 O111 1.70(3) 2_666
O113 O111 1.65(3) 2_666
O113 O114 1.68(3) 2_666
O113 Cu2 2.30(4) 2_666
O113 Cu6 2.34(3) 2_666
O114 O111 1.57(3) 2_666
O114 O113 1.68(3) 2_666
O114 O112 1.69(3) 2_666
O114 Cu4 2.34(3) 2_666
O114 Cu3 2.43(3) 2_666
Cl2 O124 1.434(8) .
Cl2 O123 1.448(10) .
Cl2 O122 1.452(9) .
Cl2 O121 1.479(8) .
Cl3 O131 1.408(10) .
Cl3 O133 1.410(12) .
Cl3 O132 1.425(11) .
Cl3 O134 1.596(13) .
Cl4 O144 1.438(14) .
Cl4 O143 1.461(15) .
Cl4 O141 1.474(14) .
Cl4 O142 1.493(15) .
Cl5 O154 1.362(10) .
Cl5 O152 1.454(11) .
Cl5 O151 1.490(11) .
Cl5 O153 1.537(11) .
Cl6 O161 1.424(13) .
Cl6 O163 1.435(13) .
Cl6 O162 1.479(14) .
Cl6 O164 1.486(15) .
Cl7 O173 1.454(14) .
Cl7 O172 1.464(15) .
Cl7 O174 1.464(14) .
Cl7 O171 1.499(15) .
Cl8 O181 1.427(16) .
Cl8 O184 1.460(16) .
Cl8 O182 1.490(14) .
Cl8 O183 1.495(15) .
Cl9 O192 1.397(10) .
Cl9 O194 1.426(11) .
Cl9 O191 1.457(11) .
Cl9 O193 1.601(12) .
Cl10 O203 1.421(16) .
Cl10 O204 1.454(16) .
Cl10 O202 1.483(16) .
Cl10 O201 1.514(16) .
Cl11 O213 1.421(16) .
Cl11 O212 1.475(16) .
Cl11 O214 1.478(16) .
Cl11 O211 1.516(16) .
